data_7021412
loop_
_publ_author_name
'Zhang, Bin'
'Zheng, Xiaodu'
'Su, Hao'
'Zhu, Yu'
'Du, Chenxia'
'Song, Maoping'

_publ_section_title
;
 Efficient fixation of atmospheric CO2 as carbonate by lanthanide-based
 complex via synergistic effect of zinc ion.
;
_journal_issue 24
_journal_name_full 'Dalton transactions (Cambridge, England : 2003)'
_journal_page_first 8571
_journal_page_last 8574
_journal_paper_doi 10.1039/c3dt50230a
_journal_volume 42
_journal_year 2013
_chemical_formula_moiety 'C41 H40 Eu2 N4 O17 Zn2, C2 H6 O'
_chemical_formula_sum 'C43 H46 Eu2 N4 O18 Zn2'
_chemical_formula_weight 1341.50
_chemical_name_systematic
;
?
;
_space_group_crystal_system triclinic
_space_group_IT_number 2
_space_group_name_Hall '-P 1'
_space_group_name_H-M_alt 'P -1'
_symmetry_space_group_name_Hall '-P 1'
_symmetry_space_group_name_H-M 'P -1'
_atom_sites_solution_hydrogens geom
_atom_sites_solution_primary direct
_atom_sites_solution_secondary difmap
_audit_creation_date 2012-12-21
_audit_creation_method
;
Olex2 1.1
(compiled 2011.11.01 svn.r2039, GUI svn.r3906)
;
_cell_angle_alpha 109.520(4)
_cell_angle_beta 93.854(4)
_cell_angle_gamma 115.671(4)
_cell_formula_units_Z 2
_cell_length_a 14.7702(5)
_cell_length_b 14.9866(6)
_cell_length_c 15.7271(8)
_cell_measurement_reflns_used 5005
_cell_measurement_temperature 291(2)
_cell_measurement_theta_max 26.3153
_cell_measurement_theta_min 3.0138
_cell_volume 2863.8(3)
_computing_cell_refinement
;
CrysAlisPro, Agilent Technologies,
Version 1.171.35.15 (release 03-08-2011 CrysAlis171 .NET)
(compiled Aug 3 2011,13:03:54)
;
_computing_data_collection
;
CrysAlisPro, Agilent Technologies,
Version 1.171.35.15 (release 03-08-2011 CrysAlis171 .NET)
(compiled Aug 3 2011,13:03:54)
;
_computing_data_reduction
;
CrysAlisPro, Agilent Technologies,
Version 1.171.35.15 (release 03-08-2011 CrysAlis171 .NET)
(compiled Aug 3 2011,13:03:54)
;
_computing_molecular_graphics
;
O. V. Dolomanov, L. J. Bourhis, R. J. Gildea, J. A. K. Howard and H. Puschmann,
OLEX2: a complete structure solution, refinement and analysis program.
J. Appl. Cryst. (2009). 42, 339-341.
;
_computing_publication_material
;
O. V. Dolomanov, L. J. Bourhis, R. J. Gildea, J. A. K. Howard and H. Puschmann,
OLEX2: a complete structure solution, refinement and analysis program.
J. Appl. Cryst. (2009). 42, 339-341.
;
_computing_structure_refinement
;
XL, G.M. Sheldrick, Acta Cryst.
(2008). A64, 112-122
;
_computing_structure_solution
;
XS, G.M. Sheldrick, Acta Cryst.
(2008). A64, 112-122
;
_diffrn_ambient_temperature 291.15
_diffrn_detector_area_resol_mean 16.2312
_diffrn_measured_fraction_theta_full 0.995
_diffrn_measured_fraction_theta_max 0.995
_diffrn_measurement_details
;
1 omega -18.00 22.00 1.0000 64.9600
omega____ theta____ kappa____ phi______ frames
- -17.1323 -99.0000 -180.0000 40
2 omega -24.00 7.00 1.0000 64.9600
omega____ theta____ kappa____ phi______ frames
- 19.8666 -99.0000 150.0000 31
3 omega -37.00 61.00 1.0000 64.9600
omega____ theta____ kappa____ phi______ frames
- 19.8666 -19.0000 120.0000 98
4 omega 5.00 84.00 1.0000 64.9600
omega____ theta____ kappa____ phi______ frames
- 19.8666 57.0000 90.0000 79
5 omega -1.00 56.00 1.0000 64.9600
omega____ theta____ kappa____ phi______ frames
- 19.8666 57.0000 30.0000 57
6 omega 18.00 48.00 1.0000 64.9600
omega____ theta____ kappa____ phi______ frames
- 19.8666 -99.0000 150.0000 30
7 omega -2.00 89.00 1.0000 64.9600
omega____ theta____ kappa____ phi______ frames
- 19.8666 57.0000 -60.0000 91
;
_diffrn_measurement_device_type 'Xcalibur, Eos, Gemini'
_diffrn_measurement_method '\w scans'
_diffrn_orient_matrix_UB_11 -0.0033319000
_diffrn_orient_matrix_UB_12 0.0036866000
_diffrn_orient_matrix_UB_13 0.0457642000
_diffrn_orient_matrix_UB_21 0.0187743000
_diffrn_orient_matrix_UB_22 -0.0373609000
_diffrn_orient_matrix_UB_23 -0.0052476000
_diffrn_orient_matrix_UB_31 0.0516561000
_diffrn_orient_matrix_UB_32 0.0434931000
_diffrn_orient_matrix_UB_33 0.0180154000
_diffrn_radiation_monochromator graphite
_diffrn_radiation_type 'Mo K\a'
_diffrn_radiation_wavelength 0.7107
_diffrn_reflns_av_R_equivalents 0.0523
_diffrn_reflns_av_unetI/netI 0.0781
_diffrn_reflns_limit_h_max 18
_diffrn_reflns_limit_h_min -18
_diffrn_reflns_limit_k_max 18
_diffrn_reflns_limit_k_min -18
_diffrn_reflns_limit_l_max 16
_diffrn_reflns_limit_l_min -19
_diffrn_reflns_number 22603
_diffrn_reflns_theta_full 26.35
_diffrn_reflns_theta_max 26.35
_diffrn_reflns_theta_min 3.02
_diffrn_source 'Enhance (Mo) X-ray Source'
_diffrn_source_current n/a
_diffrn_source_voltage n/a
_exptl_absorpt_coefficient_mu 3.052
_exptl_absorpt_correction_T_max 1.00000
_exptl_absorpt_correction_T_min 0.50637
_exptl_absorpt_correction_type multi-scan
_exptl_absorpt_process_details
;
CrysAlisPro, Agilent Technologies,
Version 1.171.35.15 (release 03-08-2011 CrysAlis171 .NET)
(compiled Aug 3 2011,13:03:54)
Empirical absorption correction using spherical harmonics,
implemented in SCALE3 ABSPACK scaling algorithm.
;
_exptl_crystal_colour yellow
_exptl_crystal_density_diffrn 1.556
_exptl_crystal_density_method 'not measured'
_exptl_crystal_description prismatic
_exptl_crystal_F_000 1324
_exptl_crystal_size_max 0.20
_exptl_crystal_size_mid 0.20
_exptl_crystal_size_min 0.10
_refine_diff_density_max 1.276
_refine_diff_density_min -0.867
_refine_diff_density_rms 0.105
_refine_ls_extinction_method none
_refine_ls_goodness_of_fit_ref 1.030
_refine_ls_hydrogen_treatment noref
_refine_ls_matrix_type full
_refine_ls_number_parameters 648
_refine_ls_number_reflns 11620
_refine_ls_number_restraints 89
_refine_ls_restrained_S_all 1.042
_refine_ls_R_factor_all 0.0951
_refine_ls_R_factor_gt 0.0524
_refine_ls_shift/su_max 0.007
_refine_ls_shift/su_mean 0.000
_refine_ls_structure_factor_coef Fsqd
_refine_ls_weighting_details 'calc w=1/[\s^2^(Fo^2^)+(0.0515P)^2^+0.0000P] where P=(Fo^2^+2Fc^2^)/3'
_refine_ls_weighting_scheme calc
_refine_ls_wR_factor_gt 0.1213
_refine_ls_wR_factor_ref 0.1373
_reflns_number_gt 6762
_reflns_number_total 11620
_reflns_threshold_expression >2sigma(I)
_cod_data_source_file c3dt50230a.txt
_cod_data_source_block sha409
_cod_original_cell_volume 2863.8(2)
_cod_database_code 7021412
_reflns_odcompleteness_completeness 99.73
_reflns_odcompleteness_iscentric 1
_reflns_odcompleteness_theta 26.32

loop_
_space_group_symop_id
_space_group_symop_operation_xyz
1 'x, y, z'
2 '-x, -y, -z'

loop_
_atom_site_label
_atom_site_type_symbol
_atom_site_fract_x
_atom_site_fract_y
_atom_site_fract_z
_atom_site_U_iso_or_equiv
_atom_site_adp_type
_atom_site_occupancy
_atom_site_symmetry_multiplicity
_atom_site_calc_flag
_atom_site_refinement_flags
_atom_site_disorder_group
Eu1 Eu 0.278877(16) -0.126680(17) 0.396514(17) 0.06318(8) Uani 1 1 d U .
Eu2 Eu 0.522058(16) 0.178168(17) 0.451587(17) 0.06249(8) Uani 1 1 d U .
Zn1 Zn 0.08885(4) -0.37901(5) 0.36084(5) 0.0880(2) Uani 1 1 d . .
Zn2 Zn 0.35517(4) 0.21713(4) 0.32438(4) 0.07676(18) Uani 1 1 d . .
O1 O 0.1231(2) -0.2246(2) 0.4375(2) 0.0833(12) Uani 1 1 d . .
O2 O 0.1663(2) -0.3097(2) 0.2795(2) 0.0847(12) Uani 1 1 d . .
O3 O 0.1974(2) -0.0189(3) 0.5185(2) 0.0837(12) Uani 1 1 d . .
O4 O 0.3001(2) -0.1903(2) 0.2152(2) 0.0840(12) Uani 1 1 d . .
O5 O 0.4286(2) 0.2783(2) 0.4604(2) 0.0755(10) Uani 1 1 d . .
O6 O 0.4778(2) 0.1903(2) 0.3059(2) 0.0755(10) Uani 1 1 d . .
O7 O 0.5193(2) 0.3142(2) 0.6225(2) 0.0821(11) Uani 1 1 d . .
O8 O 0.6292(2) 0.1509(2) 0.3144(2) 0.0842(11) Uani 1 1 d . .
O9 O 0.1746(2) -0.0835(2) 0.3107(2) 0.0826(11) Uani 1 1 d . .
O10 O 0.3360(2) 0.0414(2) 0.3773(2) 0.0832(11) Uani 1 1 d . .
O11 O 0.2338(2) 0.0763(2) 0.2984(2) 0.0804(10) Uani 1 1 d . .
O12 O 0.6932(2) 0.2530(2) 0.5495(3) 0.1129(14) Uani 1 1 d . .
O13 O 0.6667(2) 0.3496(2) 0.4866(3) 0.0844(11) Uani 1 1 d U .
O14 O 0.8239(2) 0.4146(2) 0.5732(3) 0.0966(13) Uani 1 1 d . .
O15 O 0.5473(4) 0.0554(6) 0.6277(4) 0.101(3) Uani 0.572(3) 1 d PU 1
O16 O 0.3954(4) -0.0598(4) 0.5480(4) 0.0720(18) Uani 0.572(3) 1 d PU 1
O17 O 0.4602(5) 0.1040(4) 0.5564(5) 0.099(2) Uani 0.572(3) 1 d PU 1
O18 O 0.4867(8) -0.0079(6) 0.6178(6) 0.108(3) Uani 0.428(3) 1 d PU 2
O19 O 0.4024(6) 0.0379(8) 0.5330(7) 0.107(4) Uani 0.428(3) 1 d PU 2
O20 O 0.5593(5) 0.1314(5) 0.5887(5) 0.068(2) Uani 0.428(3) 1 d PU 2
O21 O -0.0196(6) -0.1744(6) 0.2227(5) 0.262(4) Uiso 1 1 d . .
H21 H -0.0107 -0.1183 0.2639 0.394 Uiso 1 1 calc R .
N1 N -0.0493(3) -0.4345(3) 0.3983(4) 0.117(2) Uani 1 1 d D .
N2 N -0.0031(4) -0.5171(4) 0.2464(4) 0.150(3) Uani 1 1 d D .
N3 N 0.3124(3) 0.3344(3) 0.3516(3) 0.0855(13) Uani 1 1 d U .
N4 N 0.3429(3) 0.2263(3) 0.1981(3) 0.0926(15) Uani 1 1 d . .
C1 C 0.0685(3) -0.1917(4) 0.4910(4) 0.0778(18) Uani 1 1 d . .
C2 C 0.1058(3) -0.0819(4) 0.5370(4) 0.0778(18) Uani 1 1 d . .
C3 C 0.0555(4) -0.0404(5) 0.5918(4) 0.114(3) Uani 1 1 d . .
H3 H 0.0822 0.0341 0.6210 0.137 Uiso 1 1 calc R .
C4 C -0.0368(5) -0.1103(7) 0.6042(5) 0.158(4) Uani 1 1 d . .
H4 H -0.0727 -0.0829 0.6416 0.189 Uiso 1 1 calc R .
C5 C -0.0741(5) -0.2174(6) 0.5620(5) 0.139(3) Uani 1 1 d . .
H5 H -0.1346 -0.2636 0.5725 0.166 Uiso 1 1 calc R .
C6 C -0.0253(4) -0.2605(5) 0.5039(4) 0.101(2) Uani 1 1 d . .
C7 C -0.0758(4) -0.3720(6) 0.4575(5) 0.128(3) Uani 1 1 d . .
H7 H -0.1387 -0.4078 0.4708 0.154 Uiso 1 1 calc R .
C8 C -0.1076(7) -0.5545(5) 0.3576(4) 0.140(4) Uani 0.687(6) 1 d PDU 1
H8A H -0.1772 -0.5809 0.3668 0.167 Uiso 0.687(6) 1 calc PR 1
H8B H -0.0722 -0.5839 0.3845 0.167 Uiso 0.687(6) 1 calc PR 1
C8A C -0.1234(7) -0.5406(7) 0.3222(10) 0.140(4) Uani 0.313(6) 1 d PDU 2
H8AA H -0.1593 -0.5290 0.2764 0.167 Uiso 0.313(6) 1 calc PR 2
H8AB H -0.1747 -0.5837 0.3476 0.167 Uiso 0.313(6) 1 calc PR 2
C9 C -0.1095(4) -0.5827(6) 0.2573(5) 0.137(4) Uani 0.687(6) 1 d PDU 1
H9 H -0.1290 -0.6595 0.2276 0.164 Uiso 0.687(6) 1 calc PR 1
C9A C -0.0707(8) -0.6011(6) 0.2756(6) 0.137(4) Uani 0.313(6) 1 d PDU 2
H9A H -0.1192 -0.6678 0.2218 0.164 Uiso 0.313(6) 1 calc PR 2
C10 C -0.2029(5) -0.5702(7) 0.2311(7) 0.177(5) Uani 0.687(6) 1 d PDU 1
H10A H -0.1948 -0.5033 0.2755 0.266 Uiso 0.687(6) 1 calc PR 1
H10B H -0.2647 -0.6295 0.2313 0.266 Uiso 0.687(6) 1 calc PR 1
H10C H -0.2084 -0.5698 0.1701 0.266 Uiso 0.687(6) 1 calc PR 1
C10A C -0.0480(15) -0.6242(12) 0.3584(9) 0.177(5) Uani 0.313(6) 1 d PD 2
H10D H 0.0255 -0.5855 0.3852 0.266 Uiso 0.313(6) 1 calc PR 2
H10E H -0.0727 -0.7005 0.3387 0.266 Uiso 0.313(6) 1 calc PR 2
H10F H -0.0823 -0.6015 0.4040 0.266 Uiso 0.313(6) 1 calc PR 2
C11 C 0.0149(6) -0.5388(6) 0.1676(6) 0.157(4) Uani 1 1 d . .
H11 H -0.0300 -0.6077 0.1222 0.188 Uiso 1 1 calc R .
C12 C 0.0985(5) -0.4679(5) 0.1396(5) 0.132(3) Uani 1 1 d U .
C13 C 0.1094(7) -0.5132(7) 0.0451(6) 0.188(4) Uani 1 1 d U .
H13 H 0.0665 -0.5864 0.0083 0.225 Uiso 1 1 calc R .
C14 C 0.1806(7) -0.4514(7) 0.0093(6) 0.184(4) Uani 1 1 d U .
H14 H 0.1860 -0.4821 -0.0508 0.221 Uiso 1 1 calc R .
C15 C 0.2468(6) -0.3385(6) 0.0657(5) 0.161(4) Uani 1 1 d . .
H15 H 0.2942 -0.2937 0.0425 0.194 Uiso 1 1 calc R .
C16 C 0.2379(4) -0.2988(5) 0.1551(4) 0.096(2) Uani 1 1 d . .
C17 C 0.1664(4) -0.3586(4) 0.1942(4) 0.095(2) Uani 1 1 d . .
C18 C 0.2371(4) 0.0963(4) 0.5577(5) 0.112(2) Uani 1 1 d . .
H18A H 0.2994 0.1304 0.5392 0.168 Uiso 1 1 calc R .
H18B H 0.2520 0.1230 0.6244 0.168 Uiso 1 1 calc R .
H18C H 0.1863 0.1125 0.5356 0.168 Uiso 1 1 calc R .
C19 C 0.3710(4) -0.1170(4) 0.1786(4) 0.113(3) Uani 1 1 d . .
H19A H 0.3317 -0.1082 0.1339 0.170 Uiso 1 1 calc R .
H19B H 0.4123 -0.1467 0.1491 0.170 Uiso 1 1 calc R .
H19C H 0.4155 -0.0479 0.2288 0.170 Uiso 1 1 calc R .
C20 C 0.4249(3) 0.3541(3) 0.5299(4) 0.0682(15) Uani 1 1 d . .
C21 C 0.4703(3) 0.3750(3) 0.6207(4) 0.0686(15) Uani 1 1 d . .
C22 C 0.4656(4) 0.4481(4) 0.6964(4) 0.0898(19) Uani 1 1 d . .
H22 H 0.4913 0.4568 0.7558 0.108 Uiso 1 1 calc R .
C23 C 0.4211(4) 0.5117(4) 0.6846(5) 0.098(2) Uani 1 1 d . .
H23 H 0.4189 0.5634 0.7361 0.117 Uiso 1 1 calc R .
C24 C 0.3834(3) 0.4966(4) 0.6004(4) 0.092(2) Uani 1 1 d . .
H24 H 0.3563 0.5401 0.5935 0.110 Uiso 1 1 calc R .
C25 C 0.3818(3) 0.4181(4) 0.5202(4) 0.0787(17) Uani 1 1 d . .
C26 C 0.3346(3) 0.4088(4) 0.4285(4) 0.0814(17) Uani 1 1 d . .
H26 H 0.3206 0.4638 0.4290 0.098 Uiso 1 1 calc R .
C27 C 0.2729(4) 0.3423(5) 0.2735(5) 0.176(2) Uani 1 1 d DU .
H27 H 0.3301 0.4083 0.2740 0.211 Uiso 1 1 calc R .
C28 C 0.2608(5) 0.2603(5) 0.1849(4) 0.158(2) Uani 1 1 d DU .
H28A H 0.2698 0.2892 0.1376 0.190 Uiso 1 1 calc R .
H28B H 0.1919 0.1983 0.1652 0.190 Uiso 1 1 calc R .
C29 C 0.1835(4) 0.3597(6) 0.2608(6) 0.176(2) Uani 1 1 d DU .
H29A H 0.1268 0.2954 0.2134 0.264 Uiso 1 1 calc R .
H29B H 0.2020 0.4190 0.2422 0.264 Uiso 1 1 calc R .
H29C H 0.1631 0.3762 0.3183 0.264 Uiso 1 1 calc R .
C30 C 0.3970(4) 0.2107(5) 0.1410(4) 0.102(2) Uani 1 1 d . .
H30 H 0.3843 0.2212 0.0873 0.122 Uiso 1 1 calc R .
C31 C 0.4745(4) 0.1793(4) 0.1483(4) 0.0897(18) Uani 1 1 d U .
C32 C 0.5176(5) 0.1600(5) 0.0734(5) 0.130(3) Uani 1 1 d . .
H32 H 0.4915 0.1624 0.0192 0.156 Uiso 1 1 calc R .
C33 C 0.5971(5) 0.1375(6) 0.0772(4) 0.153(3) Uani 1 1 d . .
H33 H 0.6253 0.1262 0.0260 0.183 Uiso 1 1 calc R .
C34 C 0.6363(5) 0.1312(5) 0.1542(4) 0.108(2) Uani 1 1 d . .
H34 H 0.6887 0.1126 0.1550 0.130 Uiso 1 1 calc R .
C35 C 0.5963(4) 0.1532(4) 0.2328(4) 0.0791(17) Uani 1 1 d . .
C36 C 0.5125(4) 0.1748(4) 0.2296(4) 0.0760(16) Uani 1 1 d U .
C37 C 0.5721(4) 0.3353(4) 0.7113(4) 0.111(2) Uani 1 1 d . .
H37A H 0.5235 0.3197 0.7488 0.167 Uiso 1 1 calc R .
H37B H 0.6243 0.4101 0.7409 0.167 Uiso 1 1 calc R .
H37C H 0.6041 0.2905 0.7044 0.167 Uiso 1 1 calc R .
C38 C 0.7181(4) 0.1377(5) 0.3237(4) 0.125(2) Uani 1 1 d . .
H38A H 0.7504 0.1653 0.3886 0.188 Uiso 1 1 calc R .
H38B H 0.7661 0.1765 0.2943 0.188 Uiso 1 1 calc R .
H38C H 0.6979 0.0622 0.2945 0.188 Uiso 1 1 calc R .
C39 C 0.2458(3) 0.0123(4) 0.3265(3) 0.0700(15) Uani 1 1 d . .
C40 C 0.7306(4) 0.3423(4) 0.5375(4) 0.0833(17) Uani 1 1 d U .
C41 C 0.4720(3) 0.0420(3) 0.5801(3) 0.0557(12) Uani 1 1 d . .
C42 C -0.0764(7) -0.2670(8) 0.2489(7) 0.208(4) Uiso 1 1 d . .
H42A H -0.0644 -0.3254 0.2123 0.250 Uiso 1 1 calc R .
H42B H -0.0444 -0.2446 0.3136 0.250 Uiso 1 1 calc R .
C43 C -0.1877(9) -0.3117(11) 0.2389(9) 0.315(7) Uiso 1 1 d . .
H43A H -0.2221 -0.3877 0.1999 0.472 Uiso 1 1 calc R .
H43B H -0.2125 -0.2758 0.2110 0.472 Uiso 1 1 calc R .
H43C H -0.2020 -0.3010 0.2991 0.472 Uiso 1 1 calc R .

loop_
_atom_site_aniso_label
_atom_site_aniso_U_11
_atom_site_aniso_U_22
_atom_site_aniso_U_33
_atom_site_aniso_U_23
_atom_site_aniso_U_13
_atom_site_aniso_U_12
Eu1 0.06271(12) 0.05520(10) 0.08106(15) 0.03842(10) 0.02179(11) 0.02782(9)
Eu2 0.06177(11) 0.05473(10) 0.08065(15) 0.03494(10) 0.02203(11) 0.03006(9)
Zn1 0.0677(3) 0.0675(3) 0.1177(5) 0.0492(3) 0.0158(3) 0.0157(3)
Zn2 0.0768(3) 0.0710(3) 0.0997(4) 0.0520(2) 0.0244(3) 0.0368(2)
O1 0.0707(17) 0.0632(17) 0.107(2) 0.0394(16) 0.0308(17) 0.0203(15)
O2 0.0922(19) 0.0636(18) 0.087(2) 0.0312(16) 0.0240(17) 0.0270(16)
O3 0.0732(16) 0.0811(19) 0.102(2) 0.0373(17) 0.0377(16) 0.0389(15)
O4 0.105(2) 0.0756(18) 0.0717(19) 0.0354(15) 0.0315(17) 0.0386(17)
O5 0.0835(16) 0.0670(15) 0.095(2) 0.0376(15) 0.0278(16) 0.0481(13)
O6 0.0892(17) 0.0902(16) 0.0777(18) 0.0514(14) 0.0367(15) 0.0536(14)
O7 0.1020(18) 0.0678(17) 0.078(2) 0.0160(16) 0.0113(17) 0.0534(15)
O8 0.0994(18) 0.1036(18) 0.089(2) 0.0581(15) 0.0457(16) 0.0648(15)
O9 0.0688(17) 0.0604(15) 0.110(2) 0.0457(15) 0.0109(16) 0.0169(14)
O10 0.0652(16) 0.0601(14) 0.125(2) 0.0553(15) 0.0031(17) 0.0204(13)
O11 0.0740(16) 0.0790(14) 0.111(2) 0.0606(14) 0.0163(16) 0.0409(13)
O12 0.0673(18) 0.0713(16) 0.191(3) 0.0817(17) -0.011(2) 0.0110(15)
O13 0.0734(16) 0.0590(14) 0.127(2) 0.0483(15) 0.0145(16) 0.0307(13)
O14 0.0599(17) 0.0542(16) 0.154(3) 0.0534(17) -0.0031(18) 0.0055(14)
O15 0.046(2) 0.182(5) 0.058(3) 0.053(3) 0.016(2) 0.037(3)
O16 0.067(3) 0.071(3) 0.070(3) 0.035(2) 0.034(2) 0.020(2)
O17 0.125(4) 0.097(3) 0.135(4) 0.080(3) 0.071(3) 0.075(3)
O18 0.177(7) 0.070(4) 0.093(6) 0.034(4) 0.022(5) 0.074(4)
O19 0.075(4) 0.122(6) 0.107(7) -0.004(5) 0.001(4) 0.073(4)
O20 0.057(3) 0.053(4) 0.086(4) 0.025(3) 0.031(3) 0.021(3)
N1 0.070(2) 0.065(3) 0.172(5) 0.049(3) 0.020(3) -0.005(2)
N2 0.129(4) 0.086(3) 0.183(5) 0.061(3) 0.037(4) 0.004(3)
N3 0.0659(19) 0.080(2) 0.129(3) 0.0658(19) 0.026(2) 0.0328(17)
N4 0.094(2) 0.100(2) 0.094(3) 0.057(2) 0.013(2) 0.043(2)
C1 0.056(2) 0.084(3) 0.085(3) 0.035(3) 0.024(2) 0.025(2)
C2 0.059(2) 0.089(3) 0.078(3) 0.031(3) 0.023(2) 0.031(2)
C3 0.083(3) 0.128(5) 0.123(5) 0.036(4) 0.054(3) 0.051(3)
C4 0.107(4) 0.192(7) 0.168(6) 0.059(5) 0.080(4) 0.071(4)
C5 0.101(4) 0.143(6) 0.134(5) 0.047(5) 0.057(4) 0.031(4)
C6 0.061(3) 0.103(4) 0.105(4) 0.035(3) 0.028(3) 0.015(3)
C7 0.086(4) 0.143(6) 0.137(5) 0.063(4) 0.053(3) 0.032(4)
C8 0.121(5) 0.094(5) 0.174(7) 0.073(5) 0.050(5) 0.011(4)
C8A 0.121(5) 0.094(5) 0.174(7) 0.073(5) 0.050(5) 0.011(4)
C9 0.117(5) 0.084(5) 0.165(6) 0.047(5) 0.026(5) 0.016(4)
C9A 0.117(5) 0.084(5) 0.165(6) 0.047(5) 0.026(5) 0.016(4)
C10 0.118(5) 0.145(7) 0.210(10) 0.084(7) -0.041(7) 0.017(5)
C10A 0.118(5) 0.145(7) 0.210(10) 0.084(7) -0.041(7) 0.017(5)
C11 0.136(6) 0.096(5) 0.164(7) 0.034(5) 0.034(5) 0.007(5)
C12 0.146(5) 0.081(4) 0.108(4) 0.020(4) 0.033(4) 0.018(4)
C13 0.232(8) 0.106(6) 0.135(5) 0.012(5) 0.054(5) 0.034(5)
C14 0.220(7) 0.136(6) 0.118(6) 0.016(5) 0.055(5) 0.045(5)
C15 0.191(7) 0.102(6) 0.113(5) 0.014(5) 0.054(5) 0.026(5)
C16 0.104(4) 0.079(4) 0.065(3) 0.010(3) 0.012(3) 0.026(3)
C17 0.108(4) 0.069(3) 0.082(4) 0.018(3) 0.008(3) 0.034(3)
C18 0.105(3) 0.088(4) 0.155(5) 0.042(4) 0.063(3) 0.057(3)
C19 0.129(4) 0.089(4) 0.081(4) 0.037(3) 0.030(3) 0.015(4)
C20 0.069(2) 0.049(2) 0.099(3) 0.037(2) 0.034(2) 0.0307(18)
C21 0.075(2) 0.056(2) 0.096(3) 0.036(2) 0.037(2) 0.0431(18)
C22 0.096(3) 0.071(3) 0.114(4) 0.036(3) 0.044(3) 0.048(2)
C23 0.083(3) 0.065(3) 0.135(5) 0.016(3) 0.031(3) 0.044(2)
C24 0.063(3) 0.063(3) 0.143(5) 0.035(3) 0.023(3) 0.030(2)
C25 0.056(2) 0.060(2) 0.131(4) 0.047(2) 0.037(2) 0.0283(19)
C26 0.055(2) 0.062(2) 0.144(4) 0.057(2) 0.028(3) 0.0309(19)
C27 0.168(3) 0.216(4) 0.198(4) 0.111(3) 0.024(3) 0.121(3)
C28 0.157(4) 0.216(4) 0.159(4) 0.119(3) 0.005(4) 0.110(3)
C29 0.168(3) 0.216(4) 0.198(4) 0.111(3) 0.024(3) 0.121(3)
C30 0.114(4) 0.106(3) 0.081(4) 0.049(3) 0.010(3) 0.043(3)
C31 0.106(3) 0.098(3) 0.078(3) 0.046(2) 0.024(3) 0.052(3)
C32 0.162(5) 0.169(5) 0.091(4) 0.074(3) 0.040(4) 0.090(4)
C33 0.166(5) 0.253(7) 0.076(4) 0.084(4) 0.056(4) 0.115(5)
C34 0.130(4) 0.117(4) 0.101(4) 0.058(3) 0.068(3) 0.065(3)
C35 0.083(3) 0.080(3) 0.087(3) 0.050(2) 0.034(2) 0.036(2)
C36 0.080(3) 0.066(2) 0.085(3) 0.038(2) 0.027(2) 0.031(2)
C37 0.156(4) 0.122(3) 0.085(4) 0.037(3) 0.011(3) 0.098(3)
C38 0.133(4) 0.191(5) 0.129(4) 0.107(3) 0.077(3) 0.105(3)
C39 0.079(3) 0.065(2) 0.074(3) 0.035(2) 0.017(2) 0.037(2)
C40 0.082(3) 0.052(2) 0.117(4) 0.044(2) 0.019(2) 0.026(2)
C41 0.078(2) 0.0580(18) 0.064(2) 0.0403(16) 0.036(2) 0.0457(17)

loop_
_atom_type_symbol
_atom_type_description
_atom_type_scat_dispersion_real
_atom_type_scat_dispersion_imag
_atom_type_scat_source
C C 0.0033 0.0016 'International Tables Vol C Tables 4.2.6.8 and 6.1.1.4'
H H 0.0000 0.0000 'International Tables Vol C Tables 4.2.6.8 and 6.1.1.4'
Eu Eu -0.1578 3.6682 'International Tables Vol C Tables 4.2.6.8 and 6.1.1.4'
N N 0.0061 0.0033 'International Tables Vol C Tables 4.2.6.8 and 6.1.1.4'
O O 0.0106 0.0060 'International Tables Vol C Tables 4.2.6.8 and 6.1.1.4'
Zn Zn 0.2839 1.4301 'International Tables Vol C Tables 4.2.6.8 and 6.1.1.4'

loop_
_geom_angle_atom_site_label_1
_geom_angle_atom_site_label_2
_geom_angle_atom_site_label_3
_geom_angle
_geom_angle_site_symmetry_1
_geom_angle_site_symmetry_3
O1 Eu1 O2 66.34(11) . .
O1 Eu1 O3 59.01(10) . .
O1 Eu1 O4 122.27(10) . .
O1 Eu1 O9 85.56(12) . .
O1 Eu1 O10 127.80(12) . .
O1 Eu1 O12 73.58(12) . 2_656
O1 Eu1 O15 164.0(2) . 2_656
O1 Eu1 O16 95.43(14) . .
O1 Eu1 O19 110.2(2) . .
O1 Eu1 O20 130.0(2) . 2_656
O1 Eu1 C39 107.09(13) . .
O2 Eu1 O3 120.36(10) . .
O2 Eu1 O4 58.36(10) . .
O2 Eu1 O12 72.41(12) . 2_656
O2 Eu1 O16 131.41(17) . .
O2 Eu1 O19 167.5(3) . .
O2 Eu1 C39 105.57(12) . .
O3 Eu1 O4 144.13(12) . .
O3 Eu1 C39 71.53(13) . .
O4 Eu1 C39 74.75(13) . .
O9 Eu1 O2 82.89(11) . .
O9 Eu1 O3 71.36(12) . .
O9 Eu1 O4 73.03(12) . .
O9 Eu1 O10 53.86(9) . .
O9 Eu1 O12 152.43(9) . 2_656
O9 Eu1 O15 110.0(2) . 2_656
O9 Eu1 O16 142.82(17) . .
O9 Eu1 O19 109.1(3) . .
O9 Eu1 O20 142.2(2) . 2_656
O9 Eu1 C39 26.55(10) . .
O10 Eu1 O2 127.59(12) . .
O10 Eu1 O3 76.10(11) . .
O10 Eu1 O4 79.65(11) . .
O10 Eu1 O12 153.50(9) . 2_656
O10 Eu1 O15 67.1(2) . 2_656
O10 Eu1 O16 99.65(15) . .
O10 Eu1 O19 64.4(3) . .
O10 Eu1 O20 99.64(19) . 2_656
O10 Eu1 C39 27.32(10) . .
O12 Eu1 O3 110.68(13) 2_656 .
O12 Eu1 O4 102.84(13) 2_656 .
O12 Eu1 C39 177.51(14) 2_656 .
O15 Eu1 O2 110.73(18) 2_656 .
O15 Eu1 O3 128.37(18) 2_656 .
O15 Eu1 O4 61.84(14) 2_656 .
O15 Eu1 O12 90.5(2) 2_656 2_656
O15 Eu1 O16 74.58(18) 2_656 .
O15 Eu1 O19 69.0(3) 2_656 .
O15 Eu1 C39 88.9(2) 2_656 .
O16 Eu1 O3 77.42(16) . .
O16 Eu1 O4 133.05(15) . .
O16 Eu1 O12 59.10(16) . 2_656
O16 Eu1 O19 36.1(3) . .
O16 Eu1 C39 122.98(16) . .
O19 Eu1 O3 62.8(2) . .
O19 Eu1 O4 127.3(2) . .
O19 Eu1 O12 95.1(3) . 2_656
O19 Eu1 C39 86.9(3) . .
O20 Eu1 O2 99.05(18) 2_656 .
O20 Eu1 O3 133.66(18) 2_656 .
O20 Eu1 O4 76.1(2) 2_656 .
O20 Eu1 O12 56.6(2) 2_656 2_656
O20 Eu1 O15 34.0(3) 2_656 2_656
O20 Eu1 O16 57.5(2) 2_656 .
O20 Eu1 O19 73.7(3) 2_656 .
O20 Eu1 C39 122.9(2) 2_656 .
O5 Eu2 O6 66.70(12) . .
O5 Eu2 O7 58.40(11) . .
O5 Eu2 O8 121.15(11) . .
O5 Eu2 O10 73.51(10) . .
O5 Eu2 O12 123.85(11) . .
O5 Eu2 O16 172.85(14) . 2_656
O5 Eu2 O20 120.29(19) . .
O5 Eu2 C40 103.50(13) . .
O6 Eu2 O7 122.77(11) . .
O6 Eu2 O8 58.22(11) . .
O6 Eu2 O10 73.04(10) . .
O6 Eu2 O16 117.94(15) . 2_656
O6 Eu2 O20 170.23(17) . .
O6 Eu2 C40 105.82(14) . .
O7 Eu2 C40 74.14(14) . .
O8 Eu2 O7 147.41(9) . .
O8 Eu2 C40 74.75(14) . .
O10 Eu2 O7 104.05(10) . .
O10 Eu2 O8 106.59(10) . .
O10 Eu2 O16 102.16(12) . 2_656
O10 Eu2 O20 101.67(15) . .
O10 Eu2 C40 177.00(14) . .
O12 Eu2 O6 128.14(12) . .
O12 Eu2 O7 76.35(12) . .
O12 Eu2 O8 80.45(12) . .
O12 Eu2 O10 155.26(11) . .
O12 Eu2 O16 58.49(13) . 2_656
O12 Eu2 O20 55.29(16) . .
O12 Eu2 C40 27.11(14) . .
O13 Eu2 O5 82.32(11) . .
O13 Eu2 O6 83.45(11) . .
O13 Eu2 O7 74.91(11) . .
O13 Eu2 O8 72.91(11) . .
O13 Eu2 O10 151.31(11) . .
O13 Eu2 O12 53.29(12) . .
O13 Eu2 O16 103.30(13) . 2_656
O13 Eu2 O20 103.79(15) . .
O13 Eu2 C40 26.18(13) . .
O16 Eu2 O7 118.38(14) 2_656 .
O16 Eu2 O8 65.28(15) 2_656 .
O16 Eu2 O20 54.4(2) 2_656 .
O16 Eu2 C40 80.83(15) 2_656 .
O17 Eu2 O5 98.87(19) . .
O17 Eu2 O6 145.95(16) . .
O17 Eu2 O7 61.97(17) . .
O17 Eu2 O8 138.67(19) . .
O17 Eu2 O10 73.28(16) . .
O17 Eu2 O12 85.78(18) . .
O17 Eu2 O13 126.69(16) . .
O17 Eu2 O16 74.3(2) . 2_656
O17 Eu2 O18 79.1(3) . 2_656
O17 Eu2 O20 31.4(2) . .
O17 Eu2 C40 107.58(19) . .
O18 Eu2 O5 145.1(2) 2_656 .
O18 Eu2 O6 95.5(3) 2_656 .
O18 Eu2 O7 139.5(3) 2_656 .
O18 Eu2 O8 62.5(3) 2_656 .
O18 Eu2 O10 72.6(3) 2_656 .
O18 Eu2 O12 90.9(3) 2_656 .
O18 Eu2 O13 127.0(3) 2_656 .
O18 Eu2 O16 32.7(2) 2_656 2_656
O18 Eu2 O20 74.9(3) 2_656 .
O18 Eu2 C40 110.3(3) 2_656 .
O20 Eu2 O7 66.13(19) . .
O20 Eu2 O8 117.17(19) . .
O20 Eu2 C40 79.87(17) . .
O1 Zn1 Eu1 43.72(9) . .
O1 Zn1 N1 89.91(15) . .
O1 Zn1 N2 146.7(2) . .
O2 Zn1 Eu1 44.71(8) . .
O2 Zn1 O1 81.76(14) . .
O2 Zn1 N1 145.06(19) . .
O2 Zn1 N2 90.04(18) . .
O14 Zn1 Eu1 96.35(8) 2_656 .
O14 Zn1 O1 108.20(14) 2_656 .
O14 Zn1 O2 108.96(16) 2_656 .
O14 Zn1 N1 105.89(19) 2_656 .
O14 Zn1 N2 105.0(2) 2_656 .
N1 Zn1 Eu1 133.26(13) . .
N2 Zn1 Eu1 134.49(16) . .
N2 Zn1 N1 78.5(2) . .
O5 Zn2 Eu2 43.86(10) . .
O5 Zn2 O6 81.91(13) . .
O5 Zn2 N3 90.84(16) . .
O5 Zn2 N4 151.53(13) . .
O6 Zn2 Eu2 44.09(9) . .
O6 Zn2 N3 142.53(13) . .
O6 Zn2 N4 89.44(17) . .
O11 Zn2 Eu2 94.81(10) . .
O11 Zn2 O5 106.43(13) . .
O11 Zn2 O6 107.13(13) . .
O11 Zn2 N3 110.17(14) . .
O11 Zn2 N4 102.04(14) . .
N3 Zn2 Eu2 133.70(12) . .
N4 Zn2 Eu2 133.51(14) . .
N4 Zn2 N3 79.66(19) . .
Zn1 O1 Eu1 100.62(15) . .
C1 O1 Eu1 131.8(3) . .
C1 O1 Zn1 127.5(3) . .
Zn1 O2 Eu1 99.63(14) . .
C17 O2 Eu1 132.2(3) . .
C17 O2 Zn1 127.0(3) . .
C2 O3 Eu1 117.2(3) . .
C2 O3 C18 117.5(4) . .
C18 O3 Eu1 125.1(3) . .
C16 O4 Eu1 117.5(3) . .
C16 O4 C19 118.3(4) . .
C19 O4 Eu1 124.2(3) . .
Zn2 O5 Eu2 100.65(13) . .
C20 O5 Eu2 132.6(3) . .
C20 O5 Zn2 126.7(3) . .
Zn2 O6 Eu2 100.16(13) . .
C36 O6 Eu2 132.9(3) . .
C36 O6 Zn2 126.7(3) . .
C21 O7 Eu2 117.6(3) . .
C21 O7 C37 116.3(4) . .
C37 O7 Eu2 125.8(3) . .
C35 O8 Eu2 118.2(3) . .
C35 O8 C38 116.7(4) . .
C38 O8 Eu2 125.1(3) . .
C39 O9 Eu1 96.6(3) . .
Eu1 O10 Eu2 115.51(13) . .
C39 O10 Eu1 95.1(2) . .
C39 O10 Eu2 149.4(3) . .
C39 O11 Zn2 118.6(3) . .
Eu2 O12 Eu1 115.23(11) . 2_656
C40 O12 Eu1 149.7(3) . 2_656
C40 O12 Eu2 94.2(3) . .
C40 O13 Eu2 97.9(3) . .
C40 O14 Zn1 115.9(3) . 2_656
Eu1 O15 Eu2 100.8(3) 2_656 2_656
C41 O15 Eu1 125.9(5) . 2_656
C41 O15 Eu2 91.7(4) . 2_656
Eu1 O16 Eu2 112.0(2) . 2_656
C41 O16 Eu1 115.9(4) . .
C41 O16 Eu2 107.2(4) . 2_656
C41 O17 Eu2 132.9(5) . .
C41 O18 Eu2 127.5(6) . 2_656
Eu1 O19 Eu2 102.9(4) . .
C41 O19 Eu1 122.5(7) . .
C41 O19 Eu2 98.1(5) . .
Eu1 O20 Eu2 112.3(3) 2_656 .
C41 O20 Eu1 117.8(5) . 2_656
C41 O20 Eu2 106.5(4) . .
C42 O21 H21 109.5 . .
C7 N1 Zn1 123.6(4) . .
C7 N1 C8 124.9(6) . .
C7 N1 C8A 124.7(6) . .
C8 N1 Zn1 111.1(5) . .
C8 N1 C8A 27.8(8) . .
C8A N1 Zn1 107.4(6) . .
C9 N2 Zn1 113.7(4) . .
C9A N2 Zn1 109.3(4) . .
C9A N2 C9 31.6(6) . .
C11 N2 Zn1 125.0(4) . .
C11 N2 C9 119.9(5) . .
C11 N2 C9A 122.4(6) . .
C26 N3 Zn2 126.3(4) . .
C26 N3 C27 117.4(5) . .
C27 N3 Zn2 115.0(4) . .
C28 N4 Zn2 108.6(4) . .
C30 N4 Zn2 126.0(5) . .
C30 N4 C28 125.4(5) . .
O1 C1 C2 118.1(4) . .
O1 C1 C6 124.8(5) . .
C2 C1 C6 117.2(5) . .
C1 C2 O3 113.9(5) . .
C3 C2 O3 123.5(5) . .
C3 C2 C1 122.6(5) . .
C2 C3 H3 120.5 . .
C2 C3 C4 119.1(7) . .
C4 C3 H3 120.5 . .
C3 C4 H4 120.1 . .
C5 C4 C3 119.8(7) . .
C5 C4 H4 120.1 . .
C4 C5 H5 119.2 . .
C4 C5 C6 121.6(7) . .
C6 C5 H5 119.2 . .
C5 C6 C1 119.7(6) . .
C5 C6 C7 116.5(5) . .
C7 C6 C1 123.8(6) . .
N1 C7 C6 130.2(6) . .
N1 C7 H7 114.9 . .
C6 C7 H7 114.9 . .
N1 C8 H8A 111.2 . .
N1 C8 H8B 111.2 . .
N1 C8 C9 102.6(5) . .
H8A C8 H8B 109.2 . .
C9 C8 H8A 111.2 . .
C9 C8 H8B 111.2 . .
N1 C8A H8AA 109.2 . .
N1 C8A H8AB 109.2 . .
N1 C8A C9A 112.1(7) . .
H8AA C8A H8AB 107.9 . .
C9A C8A H8AA 109.2 . .
C9A C8A H8AB 109.2 . .
N2 C9 H9 108.4 . .
N2 C9 C10 124.0(7) . .
C8 C9 N2 110.1(5) . .
C8 C9 H9 108.4 . .
C8 C9 C10 96.4(7) . .
C10 C9 H9 108.4 . .
N2 C9A C8A 94.7(8) . .
N2 C9A H9A 111.4 . .
N2 C9A C10A 129.7(9) . .
C8A C9A H9A 111.4 . .
C8A C9A C10A 93.3(12) . .
C10A C9A H9A 111.4 . .
C9A C10A H10D 109.5 . .
C9A C10A H10E 109.5 . .
C9A C10A H10F 109.5 . .
H10D C10A H10E 109.5 . .
H10D C10A H10F 109.5 . .
H10E C10A H10F 109.5 . .
N2 C11 H11 116.6 . .
N2 C11 C12 126.7(6) . .
C12 C11 H11 116.6 . .
C11 C12 C13 117.4(6) . .
C17 C12 C11 125.0(7) . .
C17 C12 C13 117.6(7) . .
C12 C13 H13 118.9 . .
C14 C13 C12 122.1(7) . .
C14 C13 H13 118.9 . .
C13 C14 H14 120.4 . .
C13 C14 C15 119.1(8) . .
C15 C14 H14 120.4 . .
C14 C15 H15 121.2 . .
C16 C15 C14 117.7(7) . .
C16 C15 H15 121.2 . .
C15 C16 O4 121.5(6) . .
C15 C16 C17 125.1(6) . .
C17 C16 O4 113.4(5) . .
O2 C17 C12 123.5(6) . .
O2 C17 C16 118.2(5) . .
C16 C17 C12 118.3(6) . .
O3 C18 H18A 109.5 . .
O3 C18 H18B 109.5 . .
O3 C18 H18C 109.5 . .
H18A C18 H18B 109.5 . .
H18A C18 H18C 109.5 . .
H18B C18 H18C 109.5 . .
O4 C19 H19A 109.5 . .
O4 C19 H19B 109.5 . .
O4 C19 H19C 109.5 . .
H19A C19 H19B 109.5 . .
H19A C19 H19C 109.5 . .
H19B C19 H19C 109.5 . .
O5 C20 C21 117.7(5) . .
O5 C20 C25 124.8(5) . .
C25 C20 C21 117.5(5) . .
O7 C21 C20 113.0(4) . .
C22 C21 O7 125.5(5) . .
C22 C21 C20 121.4(5) . .
C21 C22 H22 120.1 . .
C21 C22 C23 119.7(6) . .
C23 C22 H22 120.1 . .
C22 C23 H23 120.4 . .
C24 C23 C22 119.1(6) . .
C24 C23 H23 120.4 . .
C23 C24 H24 118.4 . .
C23 C24 C25 123.2(6) . .
C25 C24 H24 118.4 . .
C20 C25 C26 124.0(5) . .
C24 C25 C20 118.8(6) . .
C24 C25 C26 117.2(5) . .
N3 C26 C25 125.9(5) . .
N3 C26 H26 117.1 . .
C25 C26 H26 117.1 . .
N3 C27 H27 102.5 . .
N3 C27 C28 114.9(6) . .
N3 C27 C29 125.4(6) . .
C28 C27 H27 102.5 . .
C28 C27 C29 105.7(6) . .
C29 C27 H27 102.5 . .
N4 C28 H28A 110.1 . .
N4 C28 H28B 110.1 . .
C27 C28 N4 108.1(5) . .
C27 C28 H28A 110.1 . .
C27 C28 H28B 110.1 . .
H28A C28 H28B 108.4 . .
C27 C29 H29A 109.5 . .
C27 C29 H29B 109.5 . .
C27 C29 H29C 109.5 . .
H29A C29 H29B 109.5 . .
H29A C29 H29C 109.5 . .
H29B C29 H29C 109.5 . .
N4 C30 H30 115.7 . .
N4 C30 C31 128.6(6) . .
C31 C30 H30 115.7 . .
C32 C31 C30 117.7(6) . .
C32 C31 C36 119.6(6) . .
C36 C31 C30 122.6(6) . .
C31 C32 H32 119.2 . .
C33 C32 C31 121.5(7) . .
C33 C32 H32 119.2 . .
C32 C33 H33 119.4 . .
C34 C33 C32 121.2(7) . .
C34 C33 H33 119.4 . .
C33 C34 H34 120.5 . .
C33 C34 C35 118.9(7) . .
C35 C34 H34 120.5 . .
O8 C35 C34 124.9(6) . .
O8 C35 C36 114.6(5) . .
C34 C35 C36 120.5(5) . .
O6 C36 C31 126.0(5) . .
O6 C36 C35 115.9(5) . .
C31 C36 C35 118.1(5) . .
O7 C37 H37A 109.5 . .
O7 C37 H37B 109.5 . .
O7 C37 H37C 109.5 . .
H37A C37 H37B 109.5 . .
H37A C37 H37C 109.5 . .
H37B C37 H37C 109.5 . .
O8 C38 H38A 109.5 . .
O8 C38 H38B 109.5 . .
O8 C38 H38C 109.5 . .
H38A C38 H38B 109.5 . .
H38A C38 H38C 109.5 . .
H38B C38 H38C 109.5 . .
O9 C39 Eu1 56.8(3) . .
O9 C39 O10 114.4(4) . .
O10 C39 Eu1 57.6(2) . .
O11 C39 Eu1 177.8(3) . .
O11 C39 O9 125.0(4) . .
O11 C39 O10 120.5(4) . .
O12 C40 Eu2 58.7(2) . .
O13 C40 Eu2 55.9(2) . .
O13 C40 O12 114.6(4) . .
O14 C40 Eu2 178.2(5) . .
O14 C40 O12 122.0(5) . .
O14 C40 O13 123.4(5) . .
Eu2 C41 Eu1 79.74(9) 2_656 .
Eu2 C41 Eu1 79.53(10) . .
Eu2 C41 Eu2 129.07(15) 2_656 .
O15 C41 Eu1 144.9(5) . .
O15 C41 Eu2 66.4(4) . 2_656
O15 C41 Eu2 114.3(4) . .
O15 C41 O16 112.1(6) . .
O15 C41 O20 67.2(5) . .
O16 C41 Eu1 42.5(3) . .
O16 C41 Eu2 121.6(3) . .
O16 C41 Eu2 49.4(3) . 2_656
O16 C41 O20 161.7(6) . .
O17 C41 Eu1 80.2(3) . .
O17 C41 Eu2 31.6(4) . .
O17 C41 Eu2 155.1(4) . 2_656
O17 C41 O15 129.0(6) . .
O17 C41 O16 118.9(5) . .
O17 C41 O19 45.0(5) . .
O17 C41 O20 63.6(5) . .
O18 C41 Eu1 108.2(4) . .
O18 C41 Eu2 35.6(5) . 2_656
O18 C41 Eu2 154.6(6) . .
O18 C41 O15 46.4(5) . .
O18 C41 O16 67.4(5) . .
O18 C41 O17 169.2(7) . .
O18 C41 O19 139.5(8) . .
O18 C41 O20 113.5(7) . .
O19 C41 Eu1 39.6(5) . .
O19 C41 Eu2 60.4(5) . .
O19 C41 Eu2 118.8(5) . 2_656
O19 C41 O15 174.0(7) . .
O19 C41 O16 73.9(6) . .
O19 C41 O20 106.9(7) . .
O20 C41 Eu1 127.8(4) . .
O20 C41 Eu2 119.9(4) . 2_656
O20 C41 Eu2 49.8(4) . .
O21 C42 H42A 107.4 . .
O21 C42 H42B 107.4 . .
H42A C42 H42B 107.0 . .
C43 C42 O21 119.5(11) . .
C43 C42 H42A 107.4 . .
C43 C42 H42B 107.4 . .
C42 C43 H43A 109.5 . .
C42 C43 H43B 109.5 . .
C42 C43 H43C 109.5 . .
H43A C43 H43B 109.5 . .
H43A C43 H43C 109.5 . .
H43B C43 H43C 109.5 . .

loop_
_geom_bond_atom_site_label_1
_geom_bond_atom_site_label_2
_geom_bond_distance
_geom_bond_site_symmetry_2
Eu1 O1 2.402(3) .
Eu1 O2 2.437(3) .
Eu1 O3 2.768(4) .
Eu1 O4 2.776(3) .
Eu1 O9 2.404(4) .
Eu1 O10 2.418(3) .
Eu1 O12 2.485(4) 2_656
Eu1 O15 2.429(5) 2_656
Eu1 O16 2.450(5) .
Eu1 O19 2.461(8) .
Eu1 O20 2.419(8) 2_656
Eu1 C39 2.853(5) .
Eu2 O5 2.420(3) .
Eu2 O6 2.427(3) .
Eu2 O7 2.794(3) .
Eu2 O8 2.786(4) .
Eu2 O10 2.491(2) .
Eu2 O12 2.426(3) .
Eu2 O13 2.368(3) .
Eu2 O16 2.552(7) 2_656
Eu2 O17 2.309(7) .
Eu2 O18 2.356(9) 2_656
Eu2 O20 2.575(8) .
Eu2 C40 2.832(4) .
Zn1 O1 2.026(3) .
Zn1 O2 2.020(4) .
Zn1 O14 1.952(4) 2_656
Zn1 N1 2.054(5) .
Zn1 N2 2.028(5) .
Zn2 O5 2.028(3) .
Zn2 O6 2.037(3) .
Zn2 O11 1.970(3) .
Zn2 N3 2.041(5) .
Zn2 N4 2.038(5) .
O1 C1 1.326(6) .
O2 C17 1.296(7) .
O3 C2 1.391(5) .
O3 C18 1.439(6) .
O4 C16 1.394(6) .
O4 C19 1.463(6) .
O5 C20 1.311(6) .
O6 C36 1.326(6) .
O7 C21 1.392(6) .
O7 C37 1.415(6) .
O8 C35 1.358(6) .
O8 C38 1.414(7) .
O9 C39 1.284(5) .
O10 C39 1.314(5) .
O11 C39 1.251(6) .
O12 Eu1 2.485(4) 2_656
O12 C40 1.294(6) .
O13 C40 1.262(6) .
O14 Zn1 1.952(4) 2_656
O14 C40 1.258(5) .
O15 Eu1 2.429(5) 2_656
O15 Eu2 2.943(8) 2_656
O15 C41 1.196(7) .
O16 Eu2 2.552(7) 2_656
O16 C41 1.332(6) .
O17 C41 1.182(8) .
O18 Eu2 2.356(9) 2_656
O18 C41 1.173(10) .
O19 C41 1.193(10) .
O20 Eu1 2.419(8) 2_656
O20 C41 1.355(7) .
O21 H21 0.8200 .
O21 C42 1.490(12) .
N1 C7 1.297(9) .
N1 C8 1.484(6) .
N1 C8A 1.484(7) .
N2 C9 1.508(6) .
N2 C9A 1.467(8) .
N2 C11 1.251(10) .
N3 C26 1.242(6) .
N3 C27 1.388(8) .
N4 C28 1.533(8) .
N4 C30 1.271(8) .
C1 C2 1.377(7) .
C1 C6 1.402(7) .
C2 C3 1.346(8) .
C3 H3 0.9300 .
C3 C4 1.389(9) .
C4 H4 0.9300 .
C4 C5 1.339(11) .
C5 H5 0.9300 .
C5 C6 1.367(10) .
C6 C7 1.383(9) .
C7 H7 0.9300 .
C8 H8A 0.9700 .
C8 H8B 0.9700 .
C8 C9 1.486(7) .
C8A H8AA 0.9700 .
C8A H8AB 0.9700 .
C8A C9A 1.486(9) .
C9 H9 0.9800 .
C9 C10 1.520(8) .
C9A H9A 0.9800 .
C9A C10A 1.507(9) .
C10 H10A 0.9600 .
C10 H10B 0.9600 .
C10 H10C 0.9600 .
C10A H10D 0.9600 .
C10A H10E 0.9600 .
C10A H10F 0.9600 .
C11 H11 0.9300 .
C11 C12 1.448(10) .
C12 C13 1.466(11) .
C12 C17 1.395(8) .
C13 H13 0.9300 .
C13 C14 1.366(12) .
C14 H14 0.9300 .
C14 C15 1.432(10) .
C15 H15 0.9300 .
C15 C16 1.372(9) .
C16 C17 1.389(8) .
C18 H18A 0.9600 .
C18 H18B 0.9600 .
C18 H18C 0.9600 .
C19 H19A 0.9600 .
C19 H19B 0.9600 .
C19 H19C 0.9600 .
C20 C21 1.407(7) .
C20 C25 1.400(7) .
C21 C22 1.352(7) .
C22 H22 0.9300 .
C22 C23 1.420(8) .
C23 H23 0.9300 .
C23 C24 1.306(8) .
C24 H24 0.9300 .
C24 C25 1.399(8) .
C25 C26 1.494(8) .
C26 H26 0.9300 .
C27 H27 0.9800 .
C27 C28 1.454(7) .
C27 C29 1.466(7) .
C28 H28A 0.9700 .
C28 H28B 0.9700 .
C29 H29A 0.9600 .
C29 H29B 0.9600 .
C29 H29C 0.9600 .
C30 H30 0.9300 .
C30 C31 1.424(9) .
C31 C32 1.381(9) .
C31 C36 1.396(8) .
C32 H32 0.9300 .
C32 C33 1.358(10) .
C33 H33 0.9300 .
C33 C34 1.357(9) .
C34 H34 0.9300 .
C34 C35 1.407(8) .
C35 C36 1.411(8) .
C37 H37A 0.9600 .
C37 H37B 0.9600 .
C37 H37C 0.9600 .
C38 H38A 0.9600 .
C38 H38B 0.9600 .
C38 H38C 0.9600 .
C41 Eu2 3.209(5) 2_656
C42 H42A 0.9700 .
C42 H42B 0.9700 .
C42 C43 1.455(14) .
C43 H43A 0.9600 .
C43 H43B 0.9600 .
C43 H43C 0.9600 .

loop_
_geom_torsion_atom_site_label_1
_geom_torsion_atom_site_label_2
_geom_torsion_atom_site_label_3
_geom_torsion_atom_site_label_4
_geom_torsion
_geom_torsion_site_symmetry_1
_geom_torsion_site_symmetry_4
Eu1 Zn1 O1 C1 177.2(5) . .
Eu1 Zn1 O2 C17 168.5(6) . .
Eu1 Zn1 N1 C7 -11.5(7) . .
Eu1 Zn1 N1 C8 175.1(4) . .
Eu1 Zn1 N1 C8A 145.9(7) . .
Eu1 Zn1 N2 C9 -146.9(4) . .
Eu1 Zn1 N2 C9A 179.5(5) . .
Eu1 Zn1 N2 C11 19.6(9) . .
Eu1 O1 C1 C2 -3.3(8) . .
Eu1 O1 C1 C6 176.2(4) . .
Eu1 O2 C17 C12 175.4(5) . .
Eu1 O2 C17 C16 -4.8(9) . .
Eu1 O3 C2 C1 0.3(6) . .
Eu1 O3 C2 C3 -177.2(5) . .
Eu1 O4 C16 C15 -176.7(6) . .
Eu1 O4 C16 C17 5.2(7) . .
Eu1 O9 C39 O10 0.5(5) . .
Eu1 O9 C39 O11 -178.7(5) . .
Eu1 O10 C39 O9 -0.5(5) . .
Eu1 O10 C39 O11 178.7(4) . .
Eu1 O12 C40 Eu2 166.6(8) 2_656 .
Eu1 O12 C40 O13 167.7(5) 2_656 .
Eu1 O12 C40 O14 -11.4(12) 2_656 .
Eu1 O15 C41 Eu1 87.9(9) 2_656 .
Eu1 O15 C41 Eu2 104.7(5) 2_656 2_656
Eu1 O15 C41 Eu2 -19.2(7) 2_656 .
Eu1 O15 C41 O16 124.2(6) 2_656 .
Eu1 O15 C41 O17 -52.3(10) 2_656 .
Eu1 O15 C41 O18 140.6(11) 2_656 .
Eu1 O15 C41 O19 -47(7) 2_656 .
Eu1 O15 C41 O20 -36.0(6) 2_656 .
Eu1 O16 C41 Eu2 -9.3(6) . .
Eu1 O16 C41 Eu2 -125.9(4) . 2_656
Eu1 O16 C41 O15 -149.7(4) . .
Eu1 O16 C41 O17 27.2(7) . .
Eu1 O16 C41 O18 -162.5(7) . .
Eu1 O16 C41 O19 29.3(6) . .
Eu1 O16 C41 O20 -66(2) . .
Eu1 O19 C41 Eu2 111.0(8) . .
Eu1 O19 C41 Eu2 -10.0(10) . 2_656
Eu1 O19 C41 O15 140(7) . .
Eu1 O19 C41 O16 -31.3(6) . .
Eu1 O19 C41 O17 146.1(12) . .
Eu1 O19 C41 O18 -48.3(15) . .
Eu1 O19 C41 O20 129.6(7) . .
Eu1 O20 C41 Eu1 -110.1(5) 2_656 .
Eu1 O20 C41 Eu2 -127.1(6) 2_656 .
Eu1 O20 C41 Eu2 -9.3(6) 2_656 2_656
Eu1 O20 C41 O15 32.7(5) 2_656 .
Eu1 O20 C41 O16 -59(2) 2_656 .
Eu1 O20 C41 O17 -161.4(6) 2_656 .
Eu1 O20 C41 O18 30.1(8) 2_656 .
Eu1 O20 C41 O19 -148.4(6) 2_656 .
Eu2 Zn2 O5 C20 178.2(4) . .
Eu2 Zn2 O6 C36 174.6(4) . .
Eu2 Zn2 O11 C39 -3.2(4) . .
Eu2 Zn2 N3 C26 -9.0(5) . .
Eu2 Zn2 N3 C27 157.6(3) . .
Eu2 Zn2 N4 C28 -172.4(2) . .
Eu2 Zn2 N4 C30 5.1(5) . .
Eu2 O5 C20 C21 -10.7(6) . .
Eu2 O5 C20 C25 167.2(3) . .
Eu2 O6 C36 C31 176.2(3) . .
Eu2 O6 C36 C35 -4.7(6) . .
Eu2 O7 C21 C20 2.5(4) . .
Eu2 O7 C21 C22 -176.9(4) . .
Eu2 O8 C35 C34 -174.0(4) . .
Eu2 O8 C35 C36 2.9(5) . .
Eu2 O10 C39 Eu1 177.8(7) . .
Eu2 O10 C39 O9 177.4(4) . .
Eu2 O10 C39 O11 -3.4(10) . .
Eu2 O12 C40 O13 1.0(5) . .
Eu2 O12 C40 O14 -178.0(5) . .
Eu2 O13 C40 O12 -1.0(6) . .
Eu2 O13 C40 O14 178.0(5) . .
Eu2 O15 C41 Eu1 -16.8(7) 2_656 .
Eu2 O15 C41 Eu2 -123.9(2) 2_656 .
Eu2 O15 C41 O16 19.5(5) 2_656 .
Eu2 O15 C41 O17 -157.0(7) 2_656 .
Eu2 O15 C41 O18 36.0(8) 2_656 .
Eu2 O15 C41 O19 -152(7) 2_656 .
Eu2 O15 C41 O20 -140.7(4) 2_656 .
Eu2 O16 C41 Eu1 125.9(4) 2_656 .
Eu2 O16 C41 Eu2 116.6(3) 2_656 .
Eu2 O16 C41 O15 -23.8(6) 2_656 .
Eu2 O16 C41 O17 153.1(5) 2_656 .
Eu2 O16 C41 O18 -36.6(6) 2_656 .
Eu2 O16 C41 O19 155.2(6) 2_656 .
Eu2 O16 C41 O20 60(2) 2_656 .
Eu2 O17 C41 Eu1 -86.0(5) . .
Eu2 O17 C41 Eu2 -49.5(12) . 2_656
Eu2 O17 C41 O15 72.1(9) . .
Eu2 O17 C41 O16 -104.3(6) . .
Eu2 O17 C41 O18 133(4) . .
Eu2 O17 C41 O19 -107.1(10) . .
Eu2 O17 C41 O20 55.3(6) . .
Eu2 O18 C41 Eu1 38.8(10) 2_656 .
Eu2 O18 C41 Eu2 -65.4(14) 2_656 .
Eu2 O18 C41 O15 -112.4(12) 2_656 .
Eu2 O18 C41 O16 51.1(7) 2_656 .
Eu2 O18 C41 O17 178(3) 2_656 .
Eu2 O18 C41 O19 68.8(16) 2_656 .
Eu2 O18 C41 O20 -109.1(7) 2_656 .
Eu2 O19 C41 Eu1 -111.0(8) . .
Eu2 O19 C41 Eu2 -121.0(3) . 2_656
Eu2 O19 C41 O15 29(7) . .
Eu2 O19 C41 O16 -142.3(5) . .
Eu2 O19 C41 O17 35.1(6) . .
Eu2 O19 C41 O18 -159.3(10) . .
Eu2 O19 C41 O20 18.7(6) . .
Eu2 O20 C41 Eu1 17.0(6) . .
Eu2 O20 C41 Eu2 117.8(3) . 2_656
Eu2 O20 C41 O15 159.8(5) . .
Eu2 O20 C41 O16 68(2) . .
Eu2 O20 C41 O17 -34.3(5) . .
Eu2 O20 C41 O18 157.2(6) . .
Eu2 O20 C41 O19 -21.4(7) . .
Zn1 O1 C1 C2 -179.6(4) . .
Zn1 O1 C1 C6 -0.1(8) . .
Zn1 O2 C17 C12 10.8(10) . .
Zn1 O2 C17 C16 -169.5(5) . .
Zn1 O14 C40 Eu2 -106(13) 2_656 .
Zn1 O14 C40 O12 4.7(8) 2_656 .
Zn1 O14 C40 O13 -174.2(4) 2_656 .
Zn1 N1 C7 C6 3.4(12) . .
Zn1 N1 C8 C9 -51.9(7) . .
Zn1 N1 C8A C9A 32.1(13) . .
Zn1 N2 C9 C8 -22.1(9) . .
Zn1 N2 C9 C10 90.8(8) . .
Zn1 N2 C9A C8A 61.4(8) . .
Zn1 N2 C9A C10A -36.9(15) . .
Zn1 N2 C11 C12 -5.8(15) . .
Zn2 O5 C20 C21 171.7(3) . .
Zn2 O5 C20 C25 -10.3(6) . .
Zn2 O6 C36 C31 3.5(6) . .
Zn2 O6 C36 C35 -177.4(3) . .
Zn2 O11 C39 Eu1 34(11) . .
Zn2 O11 C39 O9 -176.7(4) . .
Zn2 O11 C39 O10 4.2(7) . .
Zn2 N3 C26 C25 -11.0(7) . .
Zn2 N3 C27 C28 4.7(6) . .
Zn2 N3 C27 C29 138.7(5) . .
Zn2 N4 C28 C27 40.0(6) . .
Zn2 N4 C30 C31 2.9(8) . .
O1 Eu1 Zn1 O2 139.6(2) . .
O1 Eu1 Zn1 O14 -109.77(19) . 2_656
O1 Eu1 Zn1 N1 9.1(3) . .
O1 Eu1 Zn1 N2 131.9(3) . .
O1 Eu1 O2 Zn1 -24.36(14) . .
O1 Eu1 O2 C17 168.0(6) . .
O1 Eu1 O3 C2 -1.2(3) . .
O1 Eu1 O3 C18 -175.5(4) . .
O1 Eu1 O4 C16 -23.9(4) . .
O1 Eu1 O4 C19 155.1(4) . .
O1 Eu1 O9 C39 144.6(3) . .
O1 Eu1 O10 Eu2 134.95(14) . .
O1 Eu1 O10 C39 -46.3(3) . .
O1 Eu1 O16 Eu2 96.51(19) . 2_656
O1 Eu1 O16 C41 -140.1(4) . .
O1 Eu1 O19 Eu2 -153.5(2) . .
O1 Eu1 O19 C41 98.0(8) . .
O1 Eu1 C39 O9 -37.2(3) . .
O1 Eu1 C39 O10 143.3(3) . .
O1 Eu1 C39 O11 113(11) . .
O1 Eu1 C41 Eu2 82.13(13) . 2_656
O1 Eu1 C41 Eu2 -144.65(11) . .
O1 Eu1 C41 O15 97.7(7) . .
O1 Eu1 C41 O16 43.4(5) . .
O1 Eu1 C41 O17 -112.6(4) . .
O1 Eu1 C41 O18 60.4(7) . .
O1 Eu1 C41 O19 -89.0(8) . .
O1 Eu1 C41 O20 -157.8(5) . .
O1 Zn1 O2 Eu1 26.91(14) . .
O1 Zn1 O2 C17 -164.6(5) . .
O1 Zn1 N1 C7 -5.2(6) . .
O1 Zn1 N1 C8 -178.6(5) . .
O1 Zn1 N1 C8A 152.2(7) . .
O1 Zn1 N2 C9 -77.4(6) . .
O1 Zn1 N2 C9A -111.0(6) . .
O1 Zn1 N2 C11 89.2(9) . .
O1 C1 C2 O3 1.5(7) . .
O1 C1 C2 C3 179.0(6) . .
O1 C1 C6 C5 179.0(6) . .
O1 C1 C6 C7 -4.1(10) . .
O2 Eu1 Zn1 O1 -139.6(2) . .
O2 Eu1 Zn1 O14 110.6(2) . 2_656
O2 Eu1 Zn1 N1 -130.5(3) . .
O2 Eu1 Zn1 N2 -7.7(3) . .
O2 Eu1 O1 Zn1 24.36(13) . .
O2 Eu1 O1 C1 -152.7(5) . .
O2 Eu1 O3 C2 25.4(4) . .
O2 Eu1 O3 C18 -148.9(4) . .
O2 Eu1 O4 C16 -5.1(4) . .
O2 Eu1 O4 C19 173.9(5) . .
O2 Eu1 O9 C39 -148.8(3) . .
O2 Eu1 O10 Eu2 -137.56(14) . .
O2 Eu1 O10 C39 41.2(3) . .
O2 Eu1 O16 Eu2 33.5(3) . 2_656
O2 Eu1 O16 C41 156.9(4) . .
O2 Eu1 O19 Eu2 134.9(9) . .
O2 Eu1 O19 C41 26.3(17) . .
O2 Eu1 C39 O9 32.3(3) . .
O2 Eu1 C39 O10 -147.2(3) . .
O2 Eu1 C39 O11 -178(100) . .
O2 Eu1 C41 Eu2 2.3(3) . 2_656
O2 Eu1 C41 Eu2 135.5(2) . .
O2 Eu1 C41 O15 17.9(8) . .
O2 Eu1 C41 O16 -36.4(5) . .
O2 Eu1 C41 O17 167.6(4) . .
O2 Eu1 C41 O18 -19.5(7) . .
O2 Eu1 C41 O19 -168.8(8) . .
O2 Eu1 C41 O20 122.4(5) . .
O2 Zn1 O1 Eu1 -27.43(14) . .
O2 Zn1 O1 C1 149.8(4) . .
O2 Zn1 N1 C7 -80.6(7) . .
O2 Zn1 N1 C8 106.1(5) . .
O2 Zn1 N1 C8A 76.8(8) . .
O2 Zn1 N2 C9 -152.3(5) . .
O2 Zn1 N2 C9A 174.1(6) . .
O2 Zn1 N2 C11 14.2(8) . .
O3 Eu1 Zn1 O1 -0.49(16) . .
O3 Eu1 Zn1 O2 139.11(18) . .
O3 Eu1 Zn1 O14 -110.27(15) . 2_656
O3 Eu1 Zn1 N1 8.6(2) . .
O3 Eu1 Zn1 N2 131.4(3) . .
O3 Eu1 O1 Zn1 179.43(19) . .
O3 Eu1 O1 C1 2.4(4) . .
O3 Eu1 O2 Zn1 -49.12(19) . .
O3 Eu1 O2 C17 143.3(5) . .
O3 Eu1 O4 C16 -104.3(4) . .
O3 Eu1 O4 C19 74.7(4) . .
O3 Eu1 O9 C39 85.8(3) . .
O3 Eu1 O10 Eu2 104.63(15) . .
O3 Eu1 O10 C39 -76.6(3) . .
O3 Eu1 O16 Eu2 153.1(2) . 2_656
O3 Eu1 O16 C41 -83.5(4) . .
O3 Eu1 O19 Eu2 -117.2(4) . .
O3 Eu1 O19 C41 134.3(9) . .
O3 Eu1 C39 O9 -85.1(3) . .
O3 Eu1 C39 O10 95.4(3) . .
O3 Eu1 C39 O11 65(11) . .
O3 Eu1 C41 Eu2 -96.75(11) . .
O3 Eu1 C41 Eu2 130.03(11) . 2_656
O3 Eu1 C41 O15 145.6(7) . .
O3 Eu1 C41 O16 91.3(4) . .
O3 Eu1 C41 O17 -64.7(4) . .
O3 Eu1 C41 O18 108.3(7) . .
O3 Eu1 C41 O19 -41.1(8) . .
O3 Eu1 C41 O20 -109.9(6) . .
O3 C2 C3 C4 178.5(6) . .
O4 Eu1 Zn1 O1 -145.60(17) . .
O4 Eu1 Zn1 O2 -6.00(18) . .
O4 Eu1 Zn1 O14 104.62(15) . 2_656
O4 Eu1 Zn1 N1 -136.5(2) . .
O4 Eu1 Zn1 N2 -13.7(3) . .
O4 Eu1 O1 Zn1 41.8(2) . .
O4 Eu1 O1 C1 -135.2(4) . .
O4 Eu1 O2 Zn1 173.0(2) . .
O4 Eu1 O2 C17 5.4(5) . .
O4 Eu1 O3 C2 102.2(4) . .
O4 Eu1 O3 C18 -72.0(4) . .
O4 Eu1 O9 C39 -89.7(3) . .
O4 Eu1 O10 Eu2 -102.02(16) . .
O4 Eu1 O10 C39 76.8(3) . .
O4 Eu1 O16 Eu2 -48.9(3) . 2_656
O4 Eu1 O16 C41 74.6(5) . .
O4 Eu1 O19 Eu2 21.7(5) . .
O4 Eu1 O19 C41 -86.8(9) . .
O4 Eu1 C39 O9 82.5(3) . .
O4 Eu1 C39 O10 -97.0(3) . .
O4 Eu1 C39 O11 -128(11) . .
O4 Eu1 C41 Eu2 50.41(15) . .
O4 Eu1 C41 Eu2 -82.81(13) . 2_656
O4 Eu1 C41 O15 -67.2(7) . .
O4 Eu1 C41 O16 -121.5(4) . .
O4 Eu1 C41 O17 82.5(4) . .
O4 Eu1 C41 O18 -104.5(7) . .
O4 Eu1 C41 O19 106.1(8) . .
O4 Eu1 C41 O20 37.3(6) . .
O4 C16 C17 O2 -1.2(9) . .
O4 C16 C17 C12 178.6(6) . .
O5 Eu2 Zn2 O6 141.45(16) . .
O5 Eu2 Zn2 O11 -108.79(16) . .
O5 Eu2 Zn2 N3 15.2(2) . .
O5 Eu2 Zn2 N4 139.59(19) . .
O5 Eu2 O6 Zn2 -23.20(10) . .
O5 Eu2 O6 C36 162.7(4) . .
O5 Eu2 O7 C21 -4.9(3) . .
O5 Eu2 O7 C37 -178.2(4) . .
O5 Eu2 O8 C35 -26.7(3) . .
O5 Eu2 O8 C38 151.4(3) . .
O5 Eu2 O10 Eu1 -146.91(18) . .
O5 Eu2 O10 C39 35.5(6) . .
O5 Eu2 O12 Eu1 141.28(15) . 2_656
O5 Eu2 O12 C40 -46.1(4) . .
O5 Eu2 O13 C40 143.9(4) . .
O5 Eu2 O17 C41 175.5(5) . .
O5 Eu2 O19 Eu1 95.6(3) . .
O5 Eu2 O19 C41 -138.3(5) . .
O5 Eu2 O20 Eu1 -147.89(19) . 2_656
O5 Eu2 O20 C41 81.8(5) . .
O5 Eu2 C40 O12 142.0(3) . .
O5 Eu2 C40 O13 -36.9(4) . .
O5 Eu2 C40 O14 -106(13) . .
O5 Eu2 C41 Eu1 83.35(10) . .
O5 Eu2 C41 Eu2 150.81(15) . 2_656
O5 Eu2 C41 O15 -130.7(5) . .
O5 Eu2 C41 O16 89.8(4) . .
O5 Eu2 C41 O17 -4.9(6) . .
O5 Eu2 C41 O18 -166.2(11) . .
O5 Eu2 C41 O19 46.1(6) . .
O5 Eu2 C41 O20 -110.2(5) . .
O5 Zn2 O6 Eu2 25.86(11) . .
O5 Zn2 O6 C36 -159.6(3) . .
O5 Zn2 O11 C39 -46.4(4) . .
O5 Zn2 N3 C26 1.4(4) . .
O5 Zn2 N3 C27 168.1(4) . .
O5 Zn2 N4 C28 -101.9(4) . .
O5 Zn2 N4 C30 75.5(6) . .
O5 C20 C21 O7 3.8(6) . .
O5 C20 C21 C22 -176.8(4) . .
O5 C20 C25 C24 -179.7(4) . .
O5 C20 C25 C26 -0.5(7) . .
O6 Eu2 Zn2 O5 -141.45(16) . .
O6 Eu2 Zn2 O11 109.76(15) . .
O6 Eu2 Zn2 N3 -126.3(2) . .
O6 Eu2 Zn2 N4 -1.86(18) . .
O6 Eu2 O5 Zn2 23.35(10) . .
O6 Eu2 O5 C20 -154.6(4) . .
O6 Eu2 O7 C21 13.6(3) . .
O6 Eu2 O7 C37 -159.7(3) . .
O6 Eu2 O8 C35 -3.4(3) . .
O6 Eu2 O8 C38 174.7(4) . .
O6 Eu2 O10 Eu1 143.03(18) . .
O6 Eu2 O10 C39 -34.6(6) . .
O6 Eu2 O12 Eu1 -133.24(16) . 2_656
O6 Eu2 O12 C40 39.4(4) . .
O6 Eu2 O13 C40 -148.8(4) . .
O6 Eu2 O17 C41 114.5(6) . .
O6 Eu2 O19 Eu1 28.9(5) . .
O6 Eu2 O19 C41 155.0(4) . .
O6 Eu2 O20 Eu1 78.3(10) . 2_656
O6 Eu2 O20 C41 -52.0(13) . .
O6 Eu2 C40 O12 -148.8(3) . .
O6 Eu2 C40 O13 32.3(4) . .
O6 Eu2 C40 O14 -37(13) . .
O6 Eu2 C41 Eu1 -1.6(3) . .
O6 Eu2 C41 Eu2 65.8(3) . 2_656
O6 Eu2 C41 O15 144.4(4) . .
O6 Eu2 C41 O16 4.8(6) . .
O6 Eu2 C41 O17 -89.8(6) . .
O6 Eu2 C41 O18 108.8(11) . .
O6 Eu2 C41 O19 -38.8(6) . .
O6 Eu2 C41 O20 164.8(5) . .
O6 Zn2 O5 Eu2 -25.97(12) . .
O6 Zn2 O5 C20 152.2(3) . .
O6 Zn2 O11 C39 40.1(4) . .
O6 Zn2 N3 C26 -76.3(5) . .
O6 Zn2 N3 C27 90.4(4) . .
O6 Zn2 N4 C28 -173.7(3) . .
O6 Zn2 N4 C30 3.8(4) . .
O7 Eu2 Zn2 O5 5.52(14) . .
O7 Eu2 Zn2 O6 146.97(13) . .
O7 Eu2 Zn2 O11 -103.27(13) . .
O7 Eu2 Zn2 N3 20.72(17) . .
O7 Eu2 Zn2 N4 145.11(16) . .
O7 Eu2 O5 Zn2 -173.53(16) . .
O7 Eu2 O5 C20 8.5(3) . .
O7 Eu2 O6 Zn2 -40.30(14) . .
O7 Eu2 O6 C36 145.6(3) . .
O7 Eu2 O8 C35 -105.7(3) . .
O7 Eu2 O8 C38 72.4(4) . .
O7 Eu2 O10 Eu1 -96.51(16) . .
O7 Eu2 O10 C39 85.9(7) . .
O7 Eu2 O12 Eu1 105.60(19) . 2_656
O7 Eu2 O12 C40 -81.8(3) . .
O7 Eu2 O13 C40 84.7(3) . .
O7 Eu2 O17 C41 -137.6(6) . .
O7 Eu2 O19 Eu1 149.3(3) . .
O7 Eu2 O19 C41 -84.6(5) . .
O7 Eu2 O20 Eu1 -125.1(3) . 2_656
O7 Eu2 O20 C41 104.6(5) . .
O7 Eu2 C40 O12 90.9(3) . .
O7 Eu2 C40 O13 -88.0(3) . .
O7 Eu2 C40 O14 -157(13) . .
O7 Eu2 C41 Eu1 126.48(11) . .
O7 Eu2 C41 Eu2 -166.07(19) . 2_656
O7 Eu2 C41 O15 -87.5(5) . .
O7 Eu2 C41 O16 132.9(5) . .
O7 Eu2 C41 O17 38.3(6) . .
O7 Eu2 C41 O18 -123.1(11) . .
O7 Eu2 C41 O19 89.3(6) . .
O7 Eu2 C41 O20 -67.1(5) . .
O7 C21 C22 C23 174.3(4) . .
O8 Eu2 Zn2 O5 -142.78(14) . .
O8 Eu2 Zn2 O6 -1.33(13) . .
O8 Eu2 Zn2 O11 108.43(12) . .
O8 Eu2 Zn2 N3 -127.58(17) . .
O8 Eu2 Zn2 N4 -3.19(16) . .
O8 Eu2 O5 Zn2 44.84(14) . .
O8 Eu2 O5 C20 -133.2(4) . .
O8 Eu2 O6 Zn2 178.44(15) . .
O8 Eu2 O6 C36 4.4(3) . .
O8 Eu2 O7 C21 94.6(3) . .
O8 Eu2 O7 C37 -78.7(4) . .
O8 Eu2 O10 Eu1 94.75(16) . .
O8 Eu2 O10 C39 -82.9(7) . .
O8 Eu2 O12 Eu1 -97.46(18) . 2_656
O8 Eu2 O12 C40 75.1(3) . .
O8 Eu2 O13 C40 -90.1(3) . .
O8 Eu2 O17 C41 9.5(7) . .
O8 Eu2 O19 Eu1 -52.2(4) . .
O8 Eu2 O19 C41 73.9(6) . .
O8 Eu2 O20 Eu1 18.8(3) . 2_656
O8 Eu2 O20 C41 -111.5(4) . .
O8 Eu2 C40 O12 -98.9(3) . .
O8 Eu2 C40 O13 82.2(3) . .
O8 Eu2 C40 O14 13(13) . .
O8 Eu2 C41 Eu1 -84.28(11) . .
O8 Eu2 C41 Eu2 -16.8(2) . 2_656
O8 Eu2 C41 O15 61.7(5) . .
O8 Eu2 C41 O16 -77.9(5) . .
O8 Eu2 C41 O17 -172.5(6) . .
O8 Eu2 C41 O18 26.2(11) . .
O8 Eu2 C41 O19 -121.5(6) . .
O8 Eu2 C41 O20 82.1(5) . .
O8 C35 C36 O6 0.4(6) . .
O8 C35 C36 C31 179.6(4) . .
O9 Eu1 Zn1 O1 -72.25(17) . .
O9 Eu1 Zn1 O2 67.35(18) . .
O9 Eu1 Zn1 O14 177.97(15) . 2_656
O9 Eu1 Zn1 N1 -63.1(2) . .
O9 Eu1 Zn1 N2 59.6(3) . .
O9 Eu1 O1 Zn1 108.53(14) . .
O9 Eu1 O1 C1 -68.5(4) . .
O9 Eu1 O2 Zn1 -112.62(16) . .
O9 Eu1 O2 C17 79.8(5) . .
O9 Eu1 O3 C2 95.0(3) . .
O9 Eu1 O3 C18 -79.3(4) . .
O9 Eu1 O4 C16 -97.1(4) . .
O9 Eu1 O4 C19 81.9(4) . .
O9 Eu1 O10 Eu2 -178.5(2) . .
O9 Eu1 O10 C39 0.3(3) . .
O9 Eu1 O16 Eu2 -173.68(13) . 2_656
O9 Eu1 O16 C41 -50.3(5) . .
O9 Eu1 O19 Eu2 -61.2(3) . .
O9 Eu1 O19 C41 -169.7(7) . .
O9 Eu1 C39 O10 -179.5(5) . .
O9 Eu1 C39 O11 150(11) . .
O9 Eu1 C41 Eu2 -176.76(11) . 2_656
O9 Eu1 C41 Eu2 -43.54(17) . .
O9 Eu1 C41 O15 -161.2(7) . .
O9 Eu1 C41 O16 144.5(4) . .
O9 Eu1 C41 O17 -11.5(5) . .
O9 Eu1 C41 O18 161.5(6) . .
O9 Eu1 C41 O19 12.2(9) . .
O9 Eu1 C41 O20 -56.7(6) . .
O10 Eu1 Zn1 O1 -70.1(2) . .
O10 Eu1 Zn1 O2 69.5(2) . .
O10 Eu1 Zn1 O14 -179.9(2) . 2_656
O10 Eu1 Zn1 N1 -61.0(3) . .
O10 Eu1 Zn1 N2 61.8(3) . .
O10 Eu1 O1 Zn1 144.56(13) . .
O10 Eu1 O1 C1 -32.5(5) . .
O10 Eu1 O2 Zn1 -144.84(13) . .
O10 Eu1 O2 C17 47.6(6) . .
O10 Eu1 O3 C2 151.1(3) . .
O10 Eu1 O3 C18 -23.2(4) . .
O10 Eu1 O4 C16 -152.3(4) . .
O10 Eu1 O4 C19 26.7(4) . .
O10 Eu1 O9 C39 -0.3(3) . .
O10 Eu1 O16 Eu2 -133.66(18) . 2_656
O10 Eu1 O16 C41 -10.2(5) . .
O10 Eu1 O19 Eu2 -30.3(2) . .
O10 Eu1 O19 C41 -138.8(9) . .
O10 Eu1 C39 O9 179.5(5) . .
O10 Eu1 C39 O11 -31(11) . .
O10 Eu1 C41 Eu2 -151.59(12) . 2_656
O10 Eu1 C41 Eu2 -18.37(10) . .
O10 Eu1 C41 O15 -136.0(7) . .
O10 Eu1 C41 O16 169.7(5) . .
O10 Eu1 C41 O17 13.7(4) . .
O10 Eu1 C41 O18 -173.3(7) . .
O10 Eu1 C41 O19 37.3(8) . .
O10 Eu1 C41 O20 -31.5(5) . .
O10 Eu2 Zn2 O5 109.92(16) . .
O10 Eu2 Zn2 O6 -108.63(15) . .
O10 Eu2 Zn2 O11 1.13(15) . .
O10 Eu2 Zn2 N3 125.12(19) . .
O10 Eu2 Zn2 N4 -110.49(18) . .
O10 Eu2 O5 Zn2 -54.89(12) . .
O10 Eu2 O5 C20 127.1(4) . .
O10 Eu2 O6 Zn2 55.75(11) . .
O10 Eu2 O6 C36 -118.3(4) . .
O10 Eu2 O7 C21 -65.0(3) . .
O10 Eu2 O7 C37 121.6(4) . .
O10 Eu2 O8 C35 53.7(3) . .
O10 Eu2 O8 C38 -128.2(4) . .
O10 Eu2 O12 Eu1 11.6(4) . 2_656
O10 Eu2 O12 C40 -175.8(3) . .
O10 Eu2 O13 C40 176.4(3) . .
O10 Eu2 O17 C41 105.8(6) . .
O10 Eu2 O19 Eu1 31.4(2) . .
O10 Eu2 O19 C41 157.5(6) . .
O10 Eu2 O20 Eu1 134.5(2) . 2_656
O10 Eu2 O20 C41 4.2(5) . .
O10 Eu2 C40 O12 144(3) . .
O10 Eu2 C40 O13 -35(3) . .
O10 Eu2 C40 O14 -104(13) . .
O10 Eu2 C41 Eu1 17.84(10) . .
O10 Eu2 C41 Eu2 85.29(17) . 2_656
O10 Eu2 C41 O15 163.8(5) . .
O10 Eu2 C41 O16 24.2(4) . .
O10 Eu2 C41 O17 -70.4(6) . .
O10 Eu2 C41 O18 128.3(11) . .
O10 Eu2 C41 O19 -19.4(6) . .
O10 Eu2 C41 O20 -175.8(5) . .
O11 Zn2 O5 Eu2 79.59(14) . .
O11 Zn2 O5 C20 -102.2(3) . .
O11 Zn2 O6 Eu2 -78.92(14) . .
O11 Zn2 O6 C36 95.7(3) . .
O11 Zn2 N3 C26 109.3(4) . .
O11 Zn2 N3 C27 -84.0(4) . .
O11 Zn2 N4 C28 78.9(3) . .
O11 Zn2 N4 C30 -103.6(4) . .
O12 Eu1 Zn1 O1 111.43(19) 2_656 .
O12 Eu1 Zn1 O2 -109.0(2) 2_656 .
O12 Eu1 Zn1 O14 1.66(17) 2_656 2_656
O12 Eu1 Zn1 N1 120.5(2) 2_656 .
O12 Eu1 Zn1 N2 -116.7(3) 2_656 .
O12 Eu1 O1 Zn1 -53.24(14) 2_656 .
O12 Eu1 O1 C1 129.8(5) 2_656 .
O12 Eu1 O2 Zn1 54.98(15) 2_656 .
O12 Eu1 O2 C17 -112.6(6) 2_656 .
O12 Eu1 O3 C2 -55.8(3) 2_656 .
O12 Eu1 O3 C18 129.9(4) 2_656 .
O12 Eu1 O4 C16 54.6(4) 2_656 .
O12 Eu1 O4 C19 -126.4(4) 2_656 .
O12 Eu1 O9 C39 -175.0(3) 2_656 .
O12 Eu1 O10 Eu2 -4.0(4) 2_656 .
O12 Eu1 O10 C39 174.8(3) 2_656 .
O12 Eu1 O16 Eu2 29.33(16) 2_656 2_656
O12 Eu1 O16 C41 152.8(5) 2_656 .
O12 Eu1 O19 Eu2 132.1(3) 2_656 .
O12 Eu1 O19 C41 23.6(8) 2_656 .
O12 Eu1 C39 O9 68(3) 2_656 .
O12 Eu1 C39 O10 -112(3) 2_656 .
O12 Eu1 C39 O11 -142(9) 2_656 .
O12 Eu1 C41 Eu2 148.31(13) 2_656 .
O12 Eu1 C41 Eu2 15.08(11) 2_656 2_656
O12 Eu1 C41 O15 30.7(7) 2_656 .
O12 Eu1 C41 O16 -23.6(4) 2_656 .
O12 Eu1 C41 O17 -179.6(4) 2_656 .
O12 Eu1 C41 O18 -6.7(7) 2_656 .
O12 Eu1 C41 O19 -156.0(8) 2_656 .
O12 Eu1 C41 O20 135.2(6) 2_656 .
O12 Eu2 Zn2 O5 -64.5(2) . .
O12 Eu2 Zn2 O6 77.0(2) . .
O12 Eu2 Zn2 O11 -173.3(2) . .
O12 Eu2 Zn2 N3 -49.3(3) . .
O12 Eu2 Zn2 N4 75.1(3) . .
O12 Eu2 O5 Zn2 144.74(13) . .
O12 Eu2 O5 C20 -33.3(4) . .
O12 Eu2 O6 Zn2 -138.85(13) . .
O12 Eu2 O6 C36 47.1(4) . .
O12 Eu2 O7 C21 140.5(3) . .
O12 Eu2 O7 C37 -32.9(4) . .
O12 Eu2 O8 C35 -150.7(3) . .
O12 Eu2 O8 C38 27.4(4) . .
O12 Eu2 O10 Eu1 -8.7(4) . .
O12 Eu2 O10 C39 173.7(6) . .
O12 Eu2 O13 C40 0.6(3) . .
O12 Eu2 O17 C41 -60.9(6) . .
O12 Eu2 O19 Eu1 -137.8(3) . .
O12 Eu2 O19 C41 -11.7(6) . .
O12 Eu2 O20 Eu1 -35.54(18) . 2_656
O12 Eu2 O20 C41 -165.8(6) . .
O12 Eu2 C40 O13 -178.9(6) . .
O12 Eu2 C40 O14 112(13) . .
O12 Eu2 C41 Eu1 -154.56(13) . .
O12 Eu2 C41 Eu2 -87.10(18) . 2_656
O12 Eu2 C41 O15 -8.6(5) . .
O12 Eu2 C41 O16 -148.2(5) . .
O12 Eu2 C41 O17 117.2(6) . .
O12 Eu2 C41 O18 -44.1(11) . .
O12 Eu2 C41 O19 168.2(6) . .
O12 Eu2 C41 O20 11.8(5) . .
O13 Eu2 Zn2 O5 -69.63(15) . .
O13 Eu2 Zn2 O6 71.83(14) . .
O13 Eu2 Zn2 O11 -178.41(14) . .
O13 Eu2 Zn2 N3 -54.43(19) . .
O13 Eu2 Zn2 N4 69.97(18) . .
O13 Eu2 O5 Zn2 109.50(14) . .
O13 Eu2 O5 C20 -68.5(4) . .
O13 Eu2 O6 Zn2 -107.63(13) . .
O13 Eu2 O6 C36 78.3(3) . .
O13 Eu2 O7 C21 85.3(3) . .
O13 Eu2 O7 C37 -88.0(4) . .
O13 Eu2 O8 C35 -96.3(3) . .
O13 Eu2 O8 C38 81.8(4) . .
O13 Eu2 O10 Eu1 179.34(19) . .
O13 Eu2 O10 C39 1.7(8) . .
O13 Eu2 O12 Eu1 -173.2(3) . 2_656
O13 Eu2 O12 C40 -0.6(3) . .
O13 Eu2 O17 C41 -97.5(6) . .
O13 Eu2 O19 Eu1 -175.47(15) . .
O13 Eu2 O19 C41 -49.4(8) . .
O13 Eu2 O20 Eu1 -58.8(3) . 2_656
O13 Eu2 O20 C41 170.9(4) . .
O13 Eu2 C40 O12 178.9(6) . .
O13 Eu2 C40 O14 -69(13) . .
O13 Eu2 C41 Eu1 -177.51(11) . .
O13 Eu2 C41 Eu2 -110.06(17) . 2_656
O13 Eu2 C41 O15 -31.5(5) . .
O13 Eu2 C41 O16 -171.1(4) . .
O13 Eu2 C41 O17 94.3(6) . .
O13 Eu2 C41 O18 -67.1(11) . .
O13 Eu2 C41 O19 145.3(6) . .
O13 Eu2 C41 O20 -11.1(5) . .
O14 Zn1 O1 Eu1 79.90(17) 2_656 .
O14 Zn1 O1 C1 -102.9(4) 2_656 .
O14 Zn1 O2 Eu1 -79.59(17) 2_656 .
O14 Zn1 O2 C17 88.9(5) 2_656 .
O14 Zn1 N1 C7 103.7(6) 2_656 .
O14 Zn1 N1 C8 -69.7(5) 2_656 .
O14 Zn1 N1 C8A -98.9(7) 2_656 .
O14 Zn1 N2 C9 98.0(5) 2_656 .
O14 Zn1 N2 C9A 64.4(6) 2_656 .
O14 Zn1 N2 C11 -95.4(8) 2_656 .
O15 Eu1 Zn1 O1 160.9(3) 2_656 .
O15 Eu1 Zn1 O2 -59.5(3) 2_656 .
O15 Eu1 Zn1 O14 51.1(2) 2_656 2_656
O15 Eu1 Zn1 N1 170.0(3) 2_656 .
O15 Eu1 Zn1 N2 -67.2(3) 2_656 .
O15 Eu1 O1 Zn1 -58.4(6) 2_656 .
O15 Eu1 O1 C1 124.6(7) 2_656 .
O15 Eu1 O2 Zn1 138.7(2) 2_656 .
O15 Eu1 O2 C17 -28.9(6) 2_656 .
O15 Eu1 O3 C2 -163.9(4) 2_656 .
O15 Eu1 O3 C18 21.8(5) 2_656 .
O15 Eu1 O4 C16 138.2(5) 2_656 .
O15 Eu1 O4 C19 -42.8(5) 2_656 .
O15 Eu1 O9 C39 -39.2(4) 2_656 .
O15 Eu1 O10 Eu2 -38.35(18) 2_656 .
O15 Eu1 O10 C39 140.4(3) 2_656 .
O15 Eu1 O16 Eu2 -70.8(3) 2_656 2_656
O15 Eu1 O16 C41 52.6(5) 2_656 .
O15 Eu1 O19 Eu2 43.5(3) 2_656 .
O15 Eu1 O19 C41 -65.0(8) 2_656 .
O15 Eu1 C39 O9 143.5(3) 2_656 .
O15 Eu1 C39 O10 -35.9(3) 2_656 .
O15 Eu1 C39 O11 -66(11) 2_656 .
O15 Eu1 C41 Eu2 51.7(2) 2_656 .
O15 Eu1 C41 Eu2 -81.5(2) 2_656 2_656
O15 Eu1 C41 O15 -65.9(8) 2_656 .
O15 Eu1 C41 O16 -120.2(5) 2_656 .
O15 Eu1 C41 O17 83.8(5) 2_656 .
O15 Eu1 C41 O18 -103.3(7) 2_656 .
O15 Eu1 C41 O19 107.4(9) 2_656 .
O15 Eu1 C41 O20 38.6(6) 2_656 .
O16 Eu1 Zn1 O1 77.7(2) . .
O16 Eu1 Zn1 O2 -142.7(2) . .
O16 Eu1 Zn1 O14 -32.1(2) . 2_656
O16 Eu1 Zn1 N1 86.8(3) . .
O16 Eu1 Zn1 N2 -150.4(3) . .
O16 Eu1 O1 Zn1 -108.78(19) . .
O16 Eu1 O1 C1 74.2(5) . .
O16 Eu1 O2 Zn1 51.2(3) . .
O16 Eu1 O2 C17 -116.3(6) . .
O16 Eu1 O3 C2 -105.5(4) . .
O16 Eu1 O3 C18 80.2(4) . .
O16 Eu1 O4 C16 114.1(4) . .
O16 Eu1 O4 C19 -66.9(5) . .
O16 Eu1 O9 C39 51.4(4) . .
O16 Eu1 O10 Eu2 30.3(2) . .
O16 Eu1 O10 C39 -150.9(3) . .
O16 Eu1 O19 Eu2 136.0(5) . .
O16 Eu1 O19 C41 27.4(6) . .
O16 Eu1 C39 O9 -145.7(3) . .
O16 Eu1 C39 O10 34.8(4) . .
O16 Eu1 C39 O11 4(11) . .
O16 Eu1 C41 Eu2 38.7(4) . 2_656
O16 Eu1 C41 Eu2 171.9(5) . .
O16 Eu1 C41 O15 54.3(8) . .
O16 Eu1 C41 O17 -156.0(7) . .
O16 Eu1 C41 O18 17.0(7) . .
O16 Eu1 C41 O19 -132.4(10) . .
O16 Eu1 C41 O20 158.8(8) . .
O16 Eu2 Zn2 O5 167.8(2) 2_656 .
O16 Eu2 Zn2 O6 -50.8(2) 2_656 .
O16 Eu2 Zn2 O11 59.0(2) 2_656 .
O16 Eu2 Zn2 N3 -177.0(3) 2_656 .
O16 Eu2 Zn2 N4 -52.7(3) 2_656 .
O16 Eu2 O5 Zn2 -108.4(10) 2_656 .
O16 Eu2 O5 C20 73.6(11) 2_656 .
O16 Eu2 O6 Zn2 150.77(13) 2_656 .
O16 Eu2 O6 C36 -23.3(4) 2_656 .
O16 Eu2 O7 C21 -177.5(3) 2_656 .
O16 Eu2 O7 C37 9.1(4) 2_656 .
O16 Eu2 O8 C35 149.7(3) 2_656 .
O16 Eu2 O8 C38 -32.2(4) 2_656 .
O16 Eu2 O10 Eu1 27.2(2) 2_656 .
O16 Eu2 O10 C39 -150.4(6) 2_656 .
O16 Eu2 O12 Eu1 -30.68(18) 2_656 2_656
O16 Eu2 O12 C40 141.9(4) 2_656 .
O16 Eu2 O13 C40 -31.6(4) 2_656 .
O16 Eu2 O17 C41 -2.4(5) 2_656 .
O16 Eu2 O19 Eu1 -84.5(3) 2_656 .
O16 Eu2 O19 C41 41.6(5) 2_656 .
O16 Eu2 O20 Eu1 37.8(2) 2_656 2_656
O16 Eu2 O20 C41 -92.5(5) 2_656 .
O16 Eu2 C40 O12 -32.2(3) 2_656 .
O16 Eu2 C40 O13 148.9(4) 2_656 .
O16 Eu2 C40 O14 80(13) 2_656 .
O16 Eu2 C41 Eu1 -94.53(14) 2_656 .
O16 Eu2 C41 Eu2 -27.08(17) 2_656 2_656
O16 Eu2 C41 O15 51.5(5) 2_656 .
O16 Eu2 C41 O16 -88.1(4) 2_656 .
O16 Eu2 C41 O17 177.3(6) 2_656 .
O16 Eu2 C41 O18 15.9(11) 2_656 .
O16 Eu2 C41 O19 -131.7(6) 2_656 .
O16 Eu2 C41 O20 71.9(5) 2_656 .
O17 Eu2 Zn2 O5 65.9(2) . .
O17 Eu2 Zn2 O6 -152.7(2) . .
O17 Eu2 Zn2 O11 -42.92(19) . .
O17 Eu2 Zn2 N3 81.1(2) . .
O17 Eu2 Zn2 N4 -154.5(2) . .
O17 Eu2 O5 Zn2 -124.41(16) . .
O17 Eu2 O5 C20 57.6(4) . .
O17 Eu2 O6 Zn2 47.1(4) . .
O17 Eu2 O6 C36 -127.0(4) . .
O17 Eu2 O7 C21 -127.1(3) . .
O17 Eu2 O7 C37 59.6(4) . .
O17 Eu2 O8 C35 137.1(3) . .
O17 Eu2 O8 C38 -44.9(4) . .
O17 Eu2 O10 Eu1 -42.0(2) . .
O17 Eu2 O10 C39 140.3(7) . .
O17 Eu2 O12 Eu1 43.4(2) . 2_656
O17 Eu2 O12 C40 -144.0(4) . .
O17 Eu2 O13 C40 48.6(4) . .
O17 Eu2 O19 Eu1 -172.9(12) . .
O17 Eu2 O19 C41 -46.9(8) . .
O17 Eu2 O20 Eu1 160.0(6) . 2_656
O17 Eu2 O20 C41 29.7(4) . .
O17 Eu2 C40 O12 38.0(4) . .
O17 Eu2 C40 O13 -140.9(4) . .
O17 Eu2 C40 O14 150(13) . .
O17 Eu2 C41 Eu1 88.2(6) . .
O17 Eu2 C41 Eu2 155.7(6) . 2_656
O17 Eu2 C41 O15 -125.8(8) . .
O17 Eu2 C41 O16 94.6(7) . .
O17 Eu2 C41 O18 -161.3(13) . .
O17 Eu2 C41 O19 51.0(7) . .
O17 Eu2 C41 O20 -105.4(7) . .
O18 Eu2 Zn2 O5 155.7(3) 2_656 .
O18 Eu2 Zn2 O6 -62.8(3) 2_656 .
O18 Eu2 Zn2 O11 46.9(3) 2_656 .
O18 Eu2 Zn2 N3 170.9(3) 2_656 .
O18 Eu2 Zn2 N4 -64.7(3) 2_656 .
O18 Eu2 O5 Zn2 -40.8(5) 2_656 .
O18 Eu2 O5 C20 141.2(5) 2_656 .
O18 Eu2 O6 Zn2 125.7(3) 2_656 .
O18 Eu2 O6 C36 -48.4(4) 2_656 .
O18 Eu2 O7 C21 -144.6(4) 2_656 .
O18 Eu2 O7 C37 42.1(5) 2_656 .
O18 Eu2 O8 C35 113.3(4) 2_656 .
O18 Eu2 O8 C38 -68.6(4) 2_656 .
O18 Eu2 O10 Eu1 41.5(3) 2_656 .
O18 Eu2 O10 C39 -136.2(7) 2_656 .
O18 Eu2 O12 Eu1 -35.5(3) 2_656 2_656
O18 Eu2 O12 C40 137.1(4) 2_656 .
O18 Eu2 O13 C40 -56.8(5) 2_656 .
O18 Eu2 O17 C41 30.9(6) 2_656 .
O18 Eu2 O19 Eu1 -50.3(3) 2_656 .
O18 Eu2 O19 C41 75.8(6) 2_656 .
O18 Eu2 O20 Eu1 66.4(3) 2_656 2_656
O18 Eu2 O20 C41 -63.9(5) 2_656 .
O18 Eu2 C40 O12 -46.6(4) 2_656 .
O18 Eu2 C40 O13 134.5(4) 2_656 .
O18 Eu2 C40 O14 65(13) 2_656 .
O18 Eu2 C41 Eu1 -58.3(3) 2_656 .
O18 Eu2 C41 Eu2 9.2(3) 2_656 2_656
O18 Eu2 C41 O15 87.7(6) 2_656 .
O18 Eu2 C41 O16 -51.9(5) 2_656 .
O18 Eu2 C41 O17 -146.5(6) 2_656 .
O18 Eu2 C41 O18 52.2(12) 2_656 .
O18 Eu2 C41 O19 -95.5(6) 2_656 .
O18 Eu2 C41 O20 108.1(6) 2_656 .
O19 Eu1 Zn1 O1 54.6(4) . .
O19 Eu1 Zn1 O2 -165.8(4) . .
O19 Eu1 Zn1 O14 -55.2(3) . 2_656
O19 Eu1 Zn1 N1 63.7(4) . .
O19 Eu1 Zn1 N2 -173.6(4) . .
O19 Eu1 O1 Zn1 -142.7(3) . .
O19 Eu1 O1 C1 40.3(5) . .
O19 Eu1 O2 Zn1 52.1(11) . .
O19 Eu1 O2 C17 -115.5(11) . .
O19 Eu1 O3 C2 -140.8(5) . .
O19 Eu1 O3 C18 44.9(5) . .
O19 Eu1 O4 C16 161.4(5) . .
O19 Eu1 O4 C19 -19.6(6) . .
O19 Eu1 O9 C39 34.7(4) . .
O19 Eu1 O10 Eu2 38.4(3) . .
O19 Eu1 O10 C39 -142.8(4) . .
O19 Eu1 O16 Eu2 -146.2(5) . 2_656
O19 Eu1 O16 C41 -22.8(5) . .
O19 Eu1 C39 O9 -147.4(4) . .
O19 Eu1 C39 O10 33.1(3) . .
O19 Eu1 C39 O11 3(11) . .
O19 Eu1 C41 Eu2 171.1(9) . 2_656
O19 Eu1 C41 Eu2 -55.7(8) . .
O19 Eu1 C41 O15 -173.3(12) . .
O19 Eu1 C41 O16 132.4(10) . .
O19 Eu1 C41 O17 -23.6(9) . .
O19 Eu1 C41 O18 149.3(11) . .
O19 Eu1 C41 O20 -68.8(10) . .
O20 Eu1 Zn1 O1 137.7(2) 2_656 .
O20 Eu1 Zn1 O2 -82.7(2) 2_656 .
O20 Eu1 Zn1 O14 28.0(2) 2_656 2_656
O20 Eu1 Zn1 N1 146.8(3) 2_656 .
O20 Eu1 Zn1 N2 -90.4(3) 2_656 .
O20 Eu1 O1 Zn1 -57.4(3) 2_656 .
O20 Eu1 O1 C1 125.6(5) 2_656 .
O20 Eu1 O2 Zn1 105.5(2) 2_656 .
O20 Eu1 O2 C17 -62.1(6) 2_656 .
O20 Eu1 O3 C2 -118.8(4) 2_656 .
O20 Eu1 O3 C18 66.9(5) 2_656 .
O20 Eu1 O4 C16 105.0(4) 2_656 .
O20 Eu1 O4 C19 -76.0(5) 2_656 .
O20 Eu1 O9 C39 -53.1(4) 2_656 .
O20 Eu1 O10 Eu2 -28.2(2) 2_656 .
O20 Eu1 O10 C39 150.6(3) 2_656 .
O20 Eu1 O16 Eu2 -38.3(2) 2_656 2_656
O20 Eu1 O16 C41 85.1(5) 2_656 .
O20 Eu1 O19 Eu2 79.2(3) 2_656 .
O20 Eu1 O19 C41 -29.3(8) 2_656 .
O20 Eu1 C39 O9 144.3(3) 2_656 .
O20 Eu1 C39 O10 -35.2(4) 2_656 .
O20 Eu1 C39 O11 -66(11) 2_656 .
O20 Eu1 C41 Eu2 -42.5(2) 2_656 2_656
O20 Eu1 C41 Eu2 90.8(2) 2_656 .
O20 Eu1 C41 O15 -26.9(7) 2_656 .
O20 Eu1 C41 O16 -81.2(5) 2_656 .
O20 Eu1 C41 O17 122.8(5) 2_656 .
O20 Eu1 C41 O18 -64.2(7) 2_656 .
O20 Eu1 C41 O19 146.4(9) 2_656 .
O20 Eu1 C41 O20 77.6(6) 2_656 .
O20 Eu2 Zn2 O5 55.2(3) . .
O20 Eu2 Zn2 O6 -163.4(3) . .
O20 Eu2 Zn2 O11 -53.6(3) . .
O20 Eu2 Zn2 N3 70.4(3) . .
O20 Eu2 Zn2 N4 -165.2(3) . .
O20 Eu2 O5 Zn2 -148.98(17) . .
O20 Eu2 O5 C20 33.0(4) . .
O20 Eu2 O6 Zn2 114.1(10) . .
O20 Eu2 O6 C36 -60.0(11) . .
O20 Eu2 O7 C21 -161.8(3) . .
O20 Eu2 O7 C37 24.9(4) . .
O20 Eu2 O8 C35 166.7(3) . .
O20 Eu2 O8 C38 -15.2(4) . .
O20 Eu2 O10 Eu1 -28.5(2) . .
O20 Eu2 O10 C39 153.9(7) . .
O20 Eu2 O12 Eu1 35.4(2) . 2_656
O20 Eu2 O12 C40 -152.0(4) . .
O20 Eu2 O13 C40 24.5(4) . .
O20 Eu2 O17 C41 -48.1(6) . .
O20 Eu2 O19 Eu1 -139.4(5) . .
O20 Eu2 O19 C41 -13.4(4) . .
O20 Eu2 C40 O12 23.1(4) . .
O20 Eu2 C40 O13 -155.8(4) . .
O20 Eu2 C40 O14 135(13) . .
O20 Eu2 C41 Eu1 -166.4(5) . .
O20 Eu2 C41 Eu2 -98.9(5) . 2_656
O20 Eu2 C41 O15 -20.4(6) . .
O20 Eu2 C41 O16 -160.0(7) . .
O20 Eu2 C41 O17 105.4(7) . .
O20 Eu2 C41 O18 -56.0(11) . .
O20 Eu2 C41 O19 156.4(8) . .
N1 Zn1 O1 Eu1 -173.38(18) . .
N1 Zn1 O1 C1 3.8(4) . .
N1 Zn1 O2 Eu1 104.8(2) . .
N1 Zn1 O2 C17 -86.7(6) . .
N1 Zn1 N2 C9 -5.5(5) . .
N1 Zn1 N2 C9A -39.2(6) . .
N1 Zn1 N2 C11 161.0(8) . .
N1 C8 C9 N2 46.0(9) . .
N1 C8 C9 C10 -83.8(7) . .
N1 C8A C9A N2 -59.4(12) . .
N1 C8A C9A C10A 70.9(13) . .
N2 Zn1 O1 Eu1 -104.8(3) . .
N2 Zn1 O1 C1 72.4(6) . .
N2 Zn1 O2 Eu1 174.5(2) . .
N2 Zn1 O2 C17 -17.0(5) . .
N2 Zn1 N1 C7 -153.8(7) . .
N2 Zn1 N1 C8 32.9(5) . .
N2 Zn1 N1 C8A 3.6(8) . .
N2 C11 C12 C13 175.5(10) . .
N2 C11 C12 C17 -7.3(16) . .
N3 Zn2 O5 Eu2 -169.07(14) . .
N3 Zn2 O5 C20 9.1(4) . .
N3 Zn2 O6 Eu2 106.6(3) . .
N3 Zn2 O6 C36 -78.8(4) . .
N3 Zn2 O11 C39 -143.5(4) . .
N3 Zn2 N4 C28 -29.7(3) . .
N3 Zn2 N4 C30 147.7(4) . .
N3 C27 C28 N4 -29.2(7) . .
N4 Zn2 O5 Eu2 -99.5(4) . .
N4 Zn2 O5 C20 78.6(5) . .
N4 Zn2 O6 Eu2 178.65(13) . .
N4 Zn2 O6 C36 -6.8(3) . .
N4 Zn2 O11 C39 133.2(4) . .
N4 Zn2 N3 C26 -151.6(4) . .
N4 Zn2 N3 C27 15.1(4) . .
N4 C30 C31 C32 175.5(5) . .
N4 C30 C31 C36 -9.0(9) . .
C1 C2 C3 C4 1.2(10) . .
C1 C6 C7 N1 2.3(13) . .
C2 C1 C6 C5 -1.5(9) . .
C2 C1 C6 C7 175.4(7) . .
C2 C3 C4 C5 0.3(12) . .
C3 C4 C5 C6 -2.3(13) . .
C4 C5 C6 C1 3.0(12) . .
C4 C5 C6 C7 -174.1(8) . .
C5 C6 C7 N1 179.3(8) . .
C6 C1 C2 O3 -178.1(5) . .
C6 C1 C2 C3 -0.5(9) . .
C7 N1 C8 C9 134.9(8) . .
C7 N1 C8A C9A -170.8(9) . .
C8 N1 C7 C6 175.8(8) . .
C8 N1 C8A C9A -70.4(13) . .
C8A N1 C7 C6 -150.1(11) . .
C8A N1 C8 C9 35.5(10) . .
C9 N2 C9A C8A -42.8(8) . .
C9 N2 C9A C10A -141.0(17) . .
C9 N2 C11 C12 160.0(9) . .
C9A N2 C9 C8 66.4(9) . .
C9A N2 C9 C10 179.3(12) . .
C9A N2 C11 C12 -163.1(9) . .
C11 N2 C9 C8 170.6(9) . .
C11 N2 C9 C10 -76.5(11) . .
C11 N2 C9A C8A -138.2(9) . .
C11 N2 C9A C10A 123.6(14) . .
C11 C12 C13 C14 175.1(10) . .
C11 C12 C17 O2 4.6(13) . .
C11 C12 C17 C16 -175.2(8) . .
C12 C13 C14 C15 -0.1(18) . .
C13 C12 C17 O2 -178.3(8) . .
C13 C12 C17 C16 2.0(12) . .
C13 C14 C15 C16 2.5(16) . .
C14 C15 C16 O4 179.2(8) . .
C14 C15 C16 C17 -2.9(14) . .
C15 C16 C17 O2 -179.2(8) . .
C15 C16 C17 C12 0.6(12) . .
C17 C12 C13 C14 -2.2(16) . .
C18 O3 C2 C1 175.0(5) . .
C18 O3 C2 C3 -2.5(8) . .
C19 O4 C16 C15 4.2(10) . .
C19 O4 C16 C17 -173.9(6) . .
C20 C21 C22 C23 -5.0(7) . .
C20 C25 C26 N3 12.3(7) . .
C21 C20 C25 C24 -1.7(6) . .
C21 C20 C25 C26 177.5(4) . .
C21 C22 C23 C24 1.5(7) . .
C22 C23 C24 C25 1.8(8) . .
C23 C24 C25 C20 -1.7(7) . .
C23 C24 C25 C26 179.0(5) . .
C24 C25 C26 N3 -168.5(5) . .
C25 C20 C21 O7 -174.4(4) . .
C25 C20 C21 C22 5.1(7) . .
C26 N3 C27 C28 172.6(5) . .
C26 N3 C27 C29 -53.4(8) . .
C27 N3 C26 C25 -177.4(4) . .
C28 N4 C30 C31 179.9(5) . .
C29 C27 C28 N4 -171.7(5) . .
C30 N4 C28 C27 -137.4(6) . .
C30 C31 C32 C33 175.1(6) . .
C30 C31 C36 O6 5.3(8) . .
C30 C31 C36 C35 -173.8(5) . .
C31 C32 C33 C34 1.2(11) . .
C32 C31 C36 O6 -179.2(5) . .
C32 C31 C36 C35 1.7(7) . .
C32 C33 C34 C35 -2.9(10) . .
C33 C34 C35 O8 -179.3(5) . .
C33 C34 C35 C36 4.0(8) . .
C34 C35 C36 O6 177.4(4) . .
C34 C35 C36 C31 -3.4(7) . .
C36 C31 C32 C33 -0.6(9) . .
C37 O7 C21 C20 176.5(4) . .
C37 O7 C21 C22 -2.9(7) . .
C38 O8 C35 C34 7.7(7) . .
C38 O8 C35 C36 -175.4(4) . .
C39 Eu1 Zn1 O1 -71.40(19) . .
C39 Eu1 Zn1 O2 68.2(2) . .
C39 Eu1 Zn1 O14 178.83(18) . 2_656
C39 Eu1 Zn1 N1 -62.3(2) . .
C39 Eu1 Zn1 N2 60.5(3) . .
C39 Eu1 O1 Zn1 124.26(15) . .
C39 Eu1 O1 C1 -52.8(5) . .
C39 Eu1 O2 Zn1 -126.54(16) . .
C39 Eu1 O2 C17 65.9(6) . .
C39 Eu1 O3 C2 123.0(3) . .
C39 Eu1 O3 C18 -51.3(4) . .
C39 Eu1 O4 C16 -124.7(4) . .
C39 Eu1 O4 C19 54.3(4) . .
C39 Eu1 O10 Eu2 -178.8(4) . .
C39 Eu1 O16 Eu2 -149.07(17) . 2_656
C39 Eu1 O16 C41 -25.6(5) . .
C39 Eu1 O19 Eu2 -46.5(3) . .
C39 Eu1 O19 C41 -155.0(8) . .
C39 Eu1 C41 Eu2 -163.19(12) . 2_656
C39 Eu1 C41 Eu2 -29.96(14) . .
C39 Eu1 C41 O15 -147.6(7) . .
C39 Eu1 C41 O16 158.1(4) . .
C39 Eu1 C41 O17 2.1(4) . .
C39 Eu1 C41 O18 175.1(7) . .
C39 Eu1 C41 O19 25.7(8) . .
C39 Eu1 C41 O20 -43.1(6) . .
C40 Eu2 Zn2 O5 -68.20(19) . .
C40 Eu2 Zn2 O6 73.25(18) . .
C40 Eu2 Zn2 O11 -176.99(18) . .
C40 Eu2 Zn2 N3 -53.0(2) . .
C40 Eu2 Zn2 N4 71.4(2) . .
C40 Eu2 O5 Zn2 125.00(15) . .
C40 Eu2 O5 C20 -53.0(4) . .
C40 Eu2 O6 Zn2 -121.37(15) . .
C40 Eu2 O6 C36 64.6(4) . .
C40 Eu2 O7 C21 112.5(3) . .
C40 Eu2 O7 C37 -60.9(4) . .
C40 Eu2 O8 C35 -123.5(3) . .
C40 Eu2 O8 C38 54.6(4) . .
C40 Eu2 O10 Eu1 -149(3) . .
C40 Eu2 O10 C39 33(3) . .
C40 Eu2 O12 Eu1 -172.6(5) . 2_656
C40 Eu2 O17 C41 -77.2(6) . .
C40 Eu2 O19 Eu1 -151.8(2) . .
C40 Eu2 O19 C41 -25.8(7) . .
C40 Eu2 O20 Eu1 -48.1(2) . 2_656
C40 Eu2 O20 C41 -178.4(5) . .
C40 Eu2 C41 Eu1 -164.77(13) . .
C40 Eu2 C41 Eu2 -97.31(19) . 2_656
C40 Eu2 C41 O15 -18.8(5) . .
C40 Eu2 C41 O16 -158.4(4) . .
C40 Eu2 C41 O17 107.0(6) . .
C40 Eu2 C41 O18 -54.3(11) . .
C40 Eu2 C41 O19 158.0(6) . .
C40 Eu2 C41 O20 1.6(5) . .

loop_
_platon_squeeze_void_nr
_platon_squeeze_void_average_x
_platon_squeeze_void_average_y
_platon_squeeze_void_average_z
_platon_squeeze_void_volume
_platon_squeeze_void_count_electrons
1 -0.013 -0.013 0.000 693.5 -1.6
